data_4346970
loop_
_publ_author_name
'Jess, Kristof'
'Baabe, Dirk'
'Bannenberg, Thomas'
'Brandhorst, Kai'
'Freytag, Matthias'
'Jones, Peter G.'
'Tamm, Matthias'

_publ_section_title
;
 Ni-Fe and Pd-Fe Interactions in Nickel(II) and Palladium(II) Complexes of
 a Ferrocene-Bridged Bis(imidazolin-2-imine) Ligand.
;
_journal_issue 24
_journal_name_full 'Inorganic chemistry'
_journal_page_first 12032
_journal_page_last 12045
_journal_paper_doi 10.1021/acs.inorgchem.5b02457
_journal_volume 54
_journal_year 2015
_chemical_formula_sum 'C36 H57.5 Cl3 Fe N7 O1.25 Pd'
_chemical_formula_weight 876.99
_space_group_IT_number 2
_space_group_name_Hall '-P 1'
_space_group_name_H-M_alt 'P -1'
_symmetry_cell_setting triclinic
_symmetry_space_group_name_H-M 'P -1'
_atom_sites_solution_hydrogens geom
_atom_sites_solution_primary direct
_atom_sites_solution_secondary difmap
_audit_creation_method SHELXL-97
_cell_angle_alpha 111.667(4)
_cell_angle_beta 93.573(4)
_cell_angle_gamma 101.669(4)
_cell_formula_units_Z 4
_cell_length_a 9.6782(4)
_cell_length_b 21.1518(8)
_cell_length_c 21.7700(8)
_cell_measurement_reflns_used 66380
_cell_measurement_temperature 100(2)
_cell_measurement_theta_max 75.3810
_cell_measurement_theta_min 3.7470
_cell_volume 4009.9(3)
_computing_cell_refinement
; 
CrysAlisPro, Agilent Technologies, 
Version 1.171.36.28 (release 01-02-2013 CrysAlis171 .NET) 
(compiled Feb  1 2013,16:14:44) 
;
_computing_data_collection
; 
CrysAlisPro, Agilent Technologies, 
Version 1.171.36.28 (release 01-02-2013 CrysAlis171 .NET) 
(compiled Feb  1 2013,16:14:44) 
;
_computing_data_reduction
; 
CrysAlisPro, Agilent Technologies, 
Version 1.171.36.28 (release 01-02-2013 CrysAlis171 .NET) 
(compiled Feb  1 2013,16:14:44) 
;
_computing_molecular_graphics 'Bruker XP'
_computing_publication_material SHELXL-97
_computing_structure_refinement 'SHELXL-97 (Sheldrick, 1997)'
_computing_structure_solution 'SHELXS-97 (Sheldrick, 1990)'
_diffrn_ambient_temperature 100(2)
_diffrn_detector_area_resol_mean 10.3543
_diffrn_measured_fraction_theta_full 0.996
_diffrn_measured_fraction_theta_max 0.990
_diffrn_measurement_device_type 'Oxford Diffraction Xcalibur, Atlas, Nova'
_diffrn_measurement_method '\w scans'
_diffrn_radiation_monochromator mirror
_diffrn_radiation_source 'Nova (Cu) X-ray Source'
_diffrn_radiation_type 'Cu K\a'
_diffrn_radiation_wavelength 1.54184
_diffrn_reflns_av_R_equivalents 0.0960
_diffrn_reflns_av_sigmaI/netI 0.0369
_diffrn_reflns_limit_h_max 12
_diffrn_reflns_limit_h_min -10
_diffrn_reflns_limit_k_max 26
_diffrn_reflns_limit_k_min -26
_diffrn_reflns_limit_l_max 27
_diffrn_reflns_limit_l_min -27
_diffrn_reflns_number 151466
_diffrn_reflns_theta_full 75.00
_diffrn_reflns_theta_max 75.78
_diffrn_reflns_theta_min 3.78
_exptl_absorpt_coefficient_mu 8.657
_exptl_absorpt_correction_T_max 1.00000
_exptl_absorpt_correction_T_min 0.08832
_exptl_absorpt_correction_type multi-scan
_exptl_absorpt_process_details
; 
CrysAlisPro, Agilent Technologies, 
Version 1.171.36.28 (release 01-02-2013 CrysAlis171 .NET) 
(compiled Feb  1 2013,16:14:44) 
;
_exptl_crystal_colour red
_exptl_crystal_density_diffrn 1.453
_exptl_crystal_density_method 'not measured'
_exptl_crystal_description prism
_exptl_crystal_F_000 1822
_exptl_crystal_size_max 0.20
_exptl_crystal_size_mid 0.10
_exptl_crystal_size_min 0.02
_platon_squeeze_details
;

 A badly dissolved region of residual electron density was tentatively
 identified as a half-occupied disordered iPr2O molecule but could not
 be refined satisfactorily. For this reason the program SQUEEZE (part
 of the PLATON suite, A. Spek, University of Utrecht, Netherlands, 2009)
 was used to remove mathematically the effects of the solvent. Derived
 parameters such as the formular weight correspond to one molecule of
 iPr2O per cell.
;
_refine_diff_density_max 1.486
_refine_diff_density_min -1.209
_refine_diff_density_rms 0.100
_refine_ls_extinction_method none
_refine_ls_goodness_of_fit_ref 1.084
_refine_ls_hydrogen_treatment mixed
_refine_ls_matrix_type full
_refine_ls_number_parameters 898
_refine_ls_number_reflns 16536
_refine_ls_number_restraints 0
_refine_ls_restrained_S_all 1.084
_refine_ls_R_factor_all 0.0463
_refine_ls_R_factor_gt 0.0437
_refine_ls_shift/su_max 0.003
_refine_ls_shift/su_mean 0.000
_refine_ls_structure_factor_coef Fsqd
_refine_ls_weighting_details 'calc w=1/[\s^2^(Fo^2^)+(0.0551P)^2^+6.8704P] where P=(Fo^2^+2Fc^2^)/3'
_refine_ls_weighting_scheme calc
_refine_ls_wR_factor_gt 0.1090
_refine_ls_wR_factor_ref 0.1107
_reflns_number_gt 15707
_reflns_number_total 16536
_reflns_threshold_expression >2sigma(I)
_cod_data_source_file ic5b02457_si_002.cif
_cod_data_source_block kress31
_cod_original_formula_sum 'C36 H57.50 Cl3 Fe N7 O1.25 Pd'
_cod_database_code 4346970

loop_
_symmetry_equiv_pos_as_xyz
'x, y, z'
'-x, -y, -z'

loop_
_atom_site_label
_atom_site_type_symbol
_atom_site_fract_x
_atom_site_fract_y
_atom_site_fract_z
_atom_site_U_iso_or_equiv
_atom_site_adp_type
_atom_site_occupancy
_atom_site_symmetry_multiplicity
_atom_site_calc_flag
_atom_site_refinement_flags
Pd Pd 0.13345(2) 0.470711(10) 0.780879(10) 0.01380(6) Uani 1 1 d .
Fe Fe 0.02704(5) 0.37131(2) 0.82352(2) 0.01320(10) Uani 1 1 d .
Cl1 Cl 0.22944(10) 0.55415(4) 0.73682(4) 0.02798(18) Uani 1 1 d .
N1 N 0.2186(3) 0.52651(13) 0.88073(12) 0.0163(5) Uani 1 1 d .
N2 N 0.0713(3) 0.61344(13) 0.90959(13) 0.0174(5) Uani 1 1 d .
N3 N 0.2712(3) 0.63506(13) 0.97449(12) 0.0163(5) Uani 1 1 d .
N4 N 0.0225(3) 0.39651(13) 0.69123(12) 0.0150(5) Uani 1 1 d .
N5 N 0.0281(3) 0.38181(13) 0.57867(13) 0.0185(5) Uani 1 1 d .
N6 N 0.2218(3) 0.37127(13) 0.62716(13) 0.0180(5) Uani 1 1 d .
C1 C 0.1677(4) 0.46694(15) 0.89263(14) 0.0174(6) Uani 1 1 d .
C2 C 0.2335(4) 0.40799(16) 0.87566(15) 0.0196(6) Uani 1 1 d .
H2 H 0.3171 0.4044 0.8553 0.024 Uiso 1 1 calc R
C3 C 0.1516(4) 0.35686(16) 0.89474(16) 0.0235(7) Uani 1 1 d .
H3 H 0.1726 0.3137 0.8909 0.028 Uiso 1 1 calc R
C4 C 0.0318(4) 0.38127(17) 0.92089(16) 0.0244(7) Uani 1 1 d .
H4 H -0.0407 0.3570 0.9372 0.029 Uiso 1 1 calc R
C5 C 0.0396(4) 0.44799(16) 0.91827(15) 0.0189(6) Uani 1 1 d .
H5 H -0.0283 0.4754 0.9313 0.023 Uiso 1 1 calc R
C6 C -0.0290(3) 0.35067(15) 0.72081(14) 0.0152(6) Uani 1 1 d .
C7 C 0.0235(3) 0.29531(15) 0.73030(15) 0.0172(6) Uani 1 1 d .
H7 H 0.1049 0.2799 0.7143 0.021 Uiso 1 1 calc R
C8 C -0.0685(4) 0.26762(16) 0.76810(15) 0.0195(6) Uani 1 1 d .
H8 H -0.0602 0.2298 0.7806 0.023 Uiso 1 1 calc R
C9 C -0.1751(3) 0.30679(16) 0.78379(15) 0.0196(6) Uani 1 1 d .
H9 H -0.2503 0.2993 0.8083 0.024 Uiso 1 1 calc R
C10 C -0.1493(3) 0.35831(16) 0.75660(15) 0.0170(6) Uani 1 1 d .
H10 H -0.2025 0.3925 0.7611 0.020 Uiso 1 1 calc R
C11 C 0.1837(3) 0.58725(15) 0.91940(14) 0.0147(6) Uani 1 1 d .
C12 C 0.0904(4) 0.68042(15) 0.96003(15) 0.0182(6) Uani 1 1 d .
C13 C 0.2135(4) 0.69357(15) 1.00042(15) 0.0184(6) Uani 1 1 d .
C14 C -0.0561(3) 0.57336(17) 0.85812(15) 0.0195(6) Uani 1 1 d .
H14 H -0.0398 0.5259 0.8331 0.023 Uiso 1 1 calc R
C15 C -0.1911(4) 0.56209(19) 0.88948(19) 0.0277(7) Uani 1 1 d .
H15A H -0.1687 0.5524 0.9291 0.041 Uiso 1 1 calc R
H15B H -0.2635 0.5223 0.8570 0.041 Uiso 1 1 calc R
H15C H -0.2278 0.6044 0.9024 0.041 Uiso 1 1 calc R
C16 C -0.0720(4) 0.6065(2) 0.80732(17) 0.0278(7) Uani 1 1 d .
H16A H -0.0933 0.6523 0.8294 0.042 Uiso 1 1 calc R
H16B H -0.1500 0.5759 0.7712 0.042 Uiso 1 1 calc R
H16C H 0.0171 0.6126 0.7888 0.042 Uiso 1 1 calc R
C17 C -0.0115(4) 0.72657(18) 0.96831(18) 0.0274(7) Uani 1 1 d .
H17A H 0.0236 0.7692 1.0089 0.041 Uiso 1 1 calc R
H17B H -0.1055 0.7015 0.9719 0.041 Uiso 1 1 calc R
H17C H -0.0194 0.7393 0.9295 0.041 Uiso 1 1 calc R
C18 C 0.2824(4) 0.75589(17) 1.06231(17) 0.0275(7) Uani 1 1 d .
H18A H 0.2169 0.7867 1.0758 0.041 Uiso 1 1 calc R
H18B H 0.3702 0.7815 1.0537 0.041 Uiso 1 1 calc R
H18C H 0.3053 0.7405 1.0982 0.041 Uiso 1 1 calc R
C19 C 0.3993(3) 0.62609(16) 1.00875(15) 0.0180(6) Uani 1 1 d .
H19 H 0.4425 0.6721 1.0465 0.022 Uiso 1 1 calc R
C20 C 0.3568(4) 0.57270(17) 1.04008(17) 0.0246(7) Uani 1 1 d .
H20A H 0.2827 0.5851 1.0678 0.037 Uiso 1 1 calc R
H20B H 0.4405 0.5728 1.0679 0.037 Uiso 1 1 calc R
H20C H 0.3201 0.5259 1.0047 0.037 Uiso 1 1 calc R
C21 C 0.5125(4) 0.61016(19) 0.96448(17) 0.0260(7) Uani 1 1 d .
H21A H 0.4751 0.5650 0.9269 0.039 Uiso 1 1 calc R
H21B H 0.5967 0.6080 0.9904 0.039 Uiso 1 1 calc R
H21C H 0.5392 0.6471 0.9475 0.039 Uiso 1 1 calc R
C22 C 0.0893(3) 0.38101(15) 0.63595(15) 0.0153(6) Uani 1 1 d .
C23 C 0.1239(4) 0.37271(17) 0.53285(16) 0.0243(7) Uani 1 1 d .
C24 C 0.2441(4) 0.36609(17) 0.56264(17) 0.0234(7) Uani 1 1 d .
C25 C -0.1140(4) 0.39565(19) 0.56716(18) 0.0266(7) Uani 1 1 d .
H25 H -0.1282 0.3912 0.5197 0.032 Uiso 1 1 calc R
C26 C -0.1148(5) 0.4703(2) 0.6097(2) 0.0448(11) Uani 1 1 d .
H26A H -0.1055 0.4769 0.6569 0.067 Uiso 1 1 calc R
H26B H -0.2048 0.4799 0.5970 0.067 Uiso 1 1 calc R
H26C H -0.0348 0.5024 0.6029 0.067 Uiso 1 1 calc R
C27 C -0.2337(4) 0.3404(2) 0.5726(2) 0.0357(9) Uani 1 1 d .
H27A H -0.2236 0.2937 0.5445 0.054 Uiso 1 1 calc R
H27B H -0.3257 0.3467 0.5576 0.054 Uiso 1 1 calc R
H27C H -0.2293 0.3451 0.6192 0.054 Uiso 1 1 calc R
C28 C 0.0919(5) 0.3734(2) 0.46523(18) 0.0338(9) Uani 1 1 d .
H28A H 0.1710 0.3631 0.4403 0.051 Uiso 1 1 calc R
H28B H 0.0797 0.4197 0.4699 0.051 Uiso 1 1 calc R
H28C H 0.0040 0.3378 0.4411 0.051 Uiso 1 1 calc R
C29 C 0.3804(4) 0.3587(2) 0.5349(2) 0.0331(8) Uani 1 1 d .
H29A H 0.3617 0.3420 0.4860 0.050 Uiso 1 1 calc R
H29B H 0.4189 0.3250 0.5474 0.050 Uiso 1 1 calc R
H29C H 0.4496 0.4043 0.5530 0.050 Uiso 1 1 calc R
C30 C 0.3234(4) 0.36928(16) 0.68001(17) 0.0211(6) Uani 1 1 d .
H30 H 0.2743 0.3764 0.7202 0.025 Uiso 1 1 calc R
C31 C 0.4574(4) 0.4290(2) 0.7007(2) 0.0333(8) Uani 1 1 d .
H31A H 0.5142 0.4213 0.6640 0.050 Uiso 1 1 calc R
H31B H 0.5139 0.4306 0.7404 0.050 Uiso 1 1 calc R
H31C H 0.4301 0.4736 0.7109 0.050 Uiso 1 1 calc R
C32 C 0.3580(4) 0.29756(19) 0.65984(18) 0.0281(7) Uani 1 1 d .
H32A H 0.2697 0.2606 0.6409 0.042 Uiso 1 1 calc R
H32B H 0.4037 0.2937 0.6993 0.042 Uiso 1 1 calc R
H32C H 0.4228 0.2925 0.6264 0.042 Uiso 1 1 calc R
Pd' Pd 0.46423(2) 0.883532(10) 0.680811(10) 0.01567(6) Uani 1 1 d .
Fe' Fe 0.46668(5) 1.01413(2) 0.75907(2) 0.01460(10) Uani 1 1 d .
Cl1' Cl 0.45999(12) 0.76661(4) 0.60996(4) 0.0357(2) Uani 1 1 d .
N1' N 0.5072(3) 0.92807(13) 0.61181(12) 0.0150(5) Uani 1 1 d .
N2' N 0.2661(3) 0.87869(13) 0.54313(12) 0.0153(5) Uani 1 1 d .
N3' N 0.4552(3) 0.88024(12) 0.49347(12) 0.0135(5) Uani 1 1 d .
N4' N 0.4228(3) 0.86647(14) 0.76613(13) 0.0199(5) Uani 1 1 d .
N5' N 0.4637(3) 0.77651(14) 0.79905(14) 0.0239(6) Uani 1 1 d .
N6' N 0.6581(3) 0.84576(15) 0.79316(14) 0.0241(6) Uani 1 1 d .
C1' C 0.5160(3) 0.99368(15) 0.66012(14) 0.0138(5) Uani 1 1 d .
C2' C 0.6418(3) 1.02952(15) 0.71100(15) 0.0164(6) Uani 1 1 d .
H2' H 0.7238 1.0121 0.7144 0.020 Uiso 1 1 calc R
C3' C 0.6215(4) 1.09461(16) 0.75446(15) 0.0204(6) Uani 1 1 d .
H3' H 0.6882 1.1289 0.7913 0.025 Uiso 1 1 calc R
C4' C 0.4834(4) 1.09952(16) 0.73327(16) 0.0204(6) Uani 1 1 d .
H4' H 0.4421 1.1379 0.7538 0.024 Uiso 1 1 calc R
C5' C 0.4172(4) 1.03780(16) 0.67643(15) 0.0178(6) Uani 1 1 d .
H5' H 0.3238 1.0274 0.6532 0.021 Uiso 1 1 calc R
C6' C 0.4182(4) 0.93508(16) 0.79867(15) 0.0186(6) Uani 1 1 d .
C7' C 0.5222(4) 0.99650(18) 0.84394(16) 0.0226(7) Uani 1 1 d .
H7' H 0.6166 0.9980 0.8603 0.027 Uiso 1 1 calc R
C8' C 0.4586(4) 1.05450(18) 0.85991(16) 0.0257(7) Uani 1 1 d .
H8' H 0.5030 1.1011 0.8900 0.031 Uiso 1 1 calc R
C9' C 0.3187(4) 1.03186(17) 0.82397(16) 0.0233(7) Uani 1 1 d .
H9' H 0.2535 1.0603 0.8255 0.028 Uiso 1 1 calc R
C10' C 0.2936(4) 0.95910(16) 0.78545(15) 0.0193(6) Uani 1 1 d .
H10' H 0.2088 0.9305 0.7557 0.023 Uiso 1 1 calc R
C11' C 0.4107(3) 0.89939(14) 0.55398(14) 0.0135(5) Uani 1 1 d .
C12' C 0.2193(3) 0.84595(16) 0.47413(15) 0.0175(6) Uani 1 1 d .
C13' C 0.3373(3) 0.84733(15) 0.44357(14) 0.0160(6) Uani 1 1 d .
C14' C 0.6056(3) 0.88941(16) 0.48138(15) 0.0163(6) Uani 1 1 d .
H14' H 0.6038 0.8687 0.4319 0.020 Uiso 1 1 calc R
C15' C 0.6815(4) 0.96650(17) 0.50586(17) 0.0235(7) Uani 1 1 d .
H15D H 0.6312 0.9893 0.4829 0.035 Uiso 1 1 calc R
H15E H 0.7797 0.9709 0.4963 0.035 Uiso 1 1 calc R
H15F H 0.6824 0.9891 0.5542 0.035 Uiso 1 1 calc R
C16' C 0.6833(4) 0.84865(19) 0.51061(17) 0.0245(7) Uani 1 1 d .
H16D H 0.7092 0.8745 0.5591 0.037 Uiso 1 1 calc R
H16E H 0.7699 0.8428 0.4903 0.037 Uiso 1 1 calc R
H16F H 0.6208 0.8025 0.5012 0.037 Uiso 1 1 calc R
C17' C 0.3502(4) 0.82034(18) 0.37116(15) 0.0214(6) Uani 1 1 d .
H17D H 0.2549 0.7986 0.3447 0.032 Uiso 1 1 calc R
H17E H 0.4073 0.7854 0.3615 0.032 Uiso 1 1 calc R
H17F H 0.3967 0.8592 0.3596 0.032 Uiso 1 1 calc R
C18' C 0.0666(4) 0.8164(2) 0.44290(18) 0.0269(7) Uani 1 1 d .
H18D H 0.0176 0.8545 0.4523 0.040 Uiso 1 1 calc R
H18E H 0.0210 0.7831 0.4614 0.040 Uiso 1 1 calc R
H18F H 0.0609 0.7922 0.3944 0.040 Uiso 1 1 calc R
C19' C 0.1771(4) 0.88537(16) 0.59691(16) 0.0198(6) Uani 1 1 d .
H19' H 0.2432 0.9115 0.6402 0.024 Uiso 1 1 calc R
C20' C 0.0713(4) 0.92900(19) 0.59506(18) 0.0267(7) Uani 1 1 d .
H20D H 0.1182 0.9695 0.5859 0.040 Uiso 1 1 calc R
H20E H 0.0370 0.9453 0.6383 0.040 Uiso 1 1 calc R
H20F H -0.0096 0.9003 0.5598 0.040 Uiso 1 1 calc R
C21' C 0.1071(4) 0.81359(19) 0.59646(19) 0.0307(8) Uani 1 1 d .
H21D H 0.0322 0.7884 0.5576 0.046 Uiso 1 1 calc R
H21E H 0.0651 0.8198 0.6375 0.046 Uiso 1 1 calc R
H21F H 0.1791 0.7865 0.5940 0.046 Uiso 1 1 calc R
C22' C 0.5146(4) 0.83443(16) 0.78723(15) 0.0204(6) Uani 1 1 d .
C23' C 0.5782(4) 0.75085(18) 0.81336(18) 0.0285(8) Uani 1 1 d .
C24' C 0.6987(4) 0.79318(19) 0.80943(18) 0.0289(8) Uani 1 1 d .
C25' C 0.3124(4) 0.7455(2) 0.7992(2) 0.0326(8) Uani 1 1 d .
H25' H 0.3095 0.6999 0.8037 0.039 Uiso 1 1 calc R
C26' C 0.2169(5) 0.7282(2) 0.7341(2) 0.0364(9) Uani 1 1 d .
H26D H 0.1991 0.7715 0.7322 0.055 Uiso 1 1 calc R
H26E H 0.1260 0.6964 0.7319 0.055 Uiso 1 1 calc R
H26F H 0.2640 0.7056 0.6962 0.055 Uiso 1 1 calc R
C27' C 0.2605(5) 0.7909(3) 0.8603(2) 0.0497(12) Uani 1 1 d .
H27D H 0.3239 0.7983 0.9005 0.075 Uiso 1 1 calc R
H27E H 0.1634 0.7675 0.8622 0.075 Uiso 1 1 calc R
H27F H 0.2604 0.8362 0.8579 0.075 Uiso 1 1 calc R
C28' C 0.5590(5) 0.6896(2) 0.8334(2) 0.0399(10) Uani 1 1 d .
H28D H 0.6523 0.6810 0.8427 0.060 Uiso 1 1 calc R
H28E H 0.4991 0.6480 0.7970 0.060 Uiso 1 1 calc R
H28F H 0.5129 0.6996 0.8736 0.060 Uiso 1 1 calc R
C29' C 0.8490(5) 0.7873(2) 0.8193(3) 0.0438(10) Uani 1 1 d .
H29D H 0.8515 0.7502 0.8358 0.066 Uiso 1 1 calc R
H29E H 0.9080 0.8320 0.8519 0.066 Uiso 1 1 calc R
H29F H 0.8860 0.7758 0.7766 0.066 Uiso 1 1 calc R
C30' C 0.7544(4) 0.9019(2) 0.7800(2) 0.0322(8) Uani 1 1 d .
H30' H 0.6929 0.9308 0.7703 0.039 Uiso 1 1 calc R
C31' C 0.8217(6) 0.8719(3) 0.7173(3) 0.0529(13) Uani 1 1 d .
H31D H 0.8872 0.8449 0.7252 0.079 Uiso 1 1 calc R
H31E H 0.8746 0.9104 0.7068 0.079 Uiso 1 1 calc R
H31F H 0.7467 0.8412 0.6798 0.079 Uiso 1 1 calc R
C32' C 0.8628(5) 0.9510(2) 0.8409(3) 0.0469(11) Uani 1 1 d .
H32D H 0.8153 0.9628 0.8807 0.070 Uiso 1 1 calc R
H32E H 0.9052 0.9939 0.8346 0.070 Uiso 1 1 calc R
H32F H 0.9379 0.9279 0.8467 0.070 Uiso 1 1 calc R
Cl2 Cl 0.45040(9) 0.27744(4) 0.82366(4) 0.02724(17) Uani 1 1 d .
Cl2' Cl -0.03232(10) 0.13527(5) 0.84415(4) 0.03106(18) Uani 1 1 d .
C97 C 0.4474(5) 0.6057(2) 0.6302(2) 0.0421(11) Uani 1 1 d .
H97A H 0.4582 0.6548 0.6347 0.051 Uiso 1 1 calc R
H97B H 0.3908 0.5987 0.6646 0.051 Uiso 1 1 calc R
Cl3 Cl 0.3547(2) 0.54857(7) 0.55006(7) 0.0704(4) Uani 1 1 d .
Cl4 Cl 0.61669(18) 0.59109(10) 0.64423(9) 0.0760(5) Uani 1 1 d .
O99' O 0.1804(3) 0.12508(14) 0.62474(13) 0.0300(5) Uani 1 1 d .
N99' N 0.1683(3) 0.15966(16) 0.73546(15) 0.0254(6) Uani 1 1 d .
H99C H 0.120(7) 0.153(3) 0.773(3) 0.08(2) Uiso 1 1 d .
H99D H 0.257(6) 0.194(3) 0.752(3) 0.055(15) Uiso 1 1 d .
C99' C 0.1137(4) 0.12398(17) 0.67093(17) 0.0214(6) Uani 1 1 d .
C98' C -0.0399(4) 0.08301(18) 0.65799(18) 0.0272(7) Uani 1 1 d .
H98A H -0.0616 0.0470 0.6124 0.041 Uiso 1 1 calc R
H98B H -0.1030 0.1149 0.6631 0.041 Uiso 1 1 calc R
H98C H -0.0545 0.0606 0.6900 0.041 Uiso 1 1 calc R
O99 O 0.4457(4) 0.2042(2) 1.00631(17) 0.0673(11) Uani 1 1 d .
N99 N 0.2864(4) 0.20114(18) 0.92411(18) 0.0358(7) Uani 1 1 d .
H99A H 0.344(5) 0.222(2) 0.902(2) 0.025(10) Uiso 1 1 d .
H99B H 0.197(7) 0.184(3) 0.896(3) 0.060(16) Uiso 1 1 d .
C99 C 0.3243(5) 0.1833(2) 0.9746(2) 0.0405(10) Uani 1 1 d .
C98 C 0.2096(6) 0.1336(3) 0.9899(3) 0.0549(13) Uani 1 1 d .
H98D H 0.2316 0.0875 0.9761 0.082 Uiso 1 1 calc R
H98E H 0.1172 0.1290 0.9655 0.082 Uiso 1 1 calc R
H98F H 0.2057 0.1519 1.0380 0.082 Uiso 1 1 calc R

loop_
_atom_site_aniso_label
_atom_site_aniso_U_11
_atom_site_aniso_U_22
_atom_site_aniso_U_33
_atom_site_aniso_U_23
_atom_site_aniso_U_13
_atom_site_aniso_U_12
Pd 0.01708(12) 0.00984(10) 0.01527(10) 0.00507(8) 0.00557(8) 0.00370(8)
Fe 0.0172(2) 0.0101(2) 0.0131(2) 0.00526(17) 0.00237(17) 0.00357(17)
Cl1 0.0382(5) 0.0168(3) 0.0338(4) 0.0143(3) 0.0182(4) 0.0046(3)
N1 0.0175(13) 0.0119(11) 0.0156(11) 0.0009(9) 0.0015(10) 0.0042(10)
N2 0.0192(14) 0.0164(12) 0.0187(12) 0.0071(10) 0.0043(10) 0.0081(10)
N3 0.0206(14) 0.0118(11) 0.0173(12) 0.0059(9) 0.0044(10) 0.0049(10)
N4 0.0187(13) 0.0128(11) 0.0150(11) 0.0067(9) 0.0039(10) 0.0040(10)
N5 0.0255(15) 0.0168(12) 0.0154(12) 0.0086(10) 0.0042(10) 0.0049(11)
N6 0.0208(14) 0.0143(12) 0.0210(13) 0.0078(10) 0.0081(10) 0.0052(10)
C1 0.0231(16) 0.0133(13) 0.0137(13) 0.0030(11) -0.0009(11) 0.0057(12)
C2 0.0211(16) 0.0165(14) 0.0188(14) 0.0029(12) -0.0036(12) 0.0087(12)
C3 0.037(2) 0.0137(14) 0.0186(15) 0.0057(12) -0.0062(13) 0.0083(13)
C4 0.040(2) 0.0177(15) 0.0156(14) 0.0081(12) 0.0026(13) 0.0042(14)
C5 0.0257(17) 0.0174(14) 0.0138(13) 0.0042(11) 0.0043(12) 0.0087(12)
C6 0.0175(15) 0.0130(13) 0.0143(13) 0.0051(11) 0.0012(11) 0.0029(11)
C7 0.0218(16) 0.0136(13) 0.0157(13) 0.0049(11) 0.0042(12) 0.0040(12)
C8 0.0265(17) 0.0125(13) 0.0164(14) 0.0052(11) 0.0014(12) -0.0002(12)
C9 0.0181(16) 0.0189(14) 0.0174(14) 0.0055(12) 0.0022(12) -0.0022(12)
C10 0.0155(15) 0.0179(14) 0.0172(14) 0.0058(11) 0.0021(11) 0.0051(12)
C11 0.0177(15) 0.0123(13) 0.0151(13) 0.0053(11) 0.0053(11) 0.0053(11)
C12 0.0283(17) 0.0109(13) 0.0181(14) 0.0060(11) 0.0089(12) 0.0086(12)
C13 0.0265(17) 0.0105(13) 0.0200(14) 0.0055(11) 0.0080(12) 0.0076(12)
C14 0.0197(16) 0.0198(15) 0.0187(14) 0.0052(12) 0.0026(12) 0.0084(12)
C15 0.0211(18) 0.0300(18) 0.0351(19) 0.0137(15) 0.0073(14) 0.0102(14)
C16 0.031(2) 0.0355(19) 0.0236(16) 0.0146(15) 0.0045(14) 0.0161(16)
C17 0.036(2) 0.0238(16) 0.0274(17) 0.0091(14) 0.0075(15) 0.0182(15)
C18 0.036(2) 0.0169(15) 0.0255(17) 0.0019(13) 0.0033(15) 0.0104(14)
C19 0.0199(16) 0.0142(13) 0.0190(14) 0.0057(11) 0.0016(12) 0.0041(12)
C20 0.0275(18) 0.0218(16) 0.0239(16) 0.0119(13) -0.0038(13) 0.0010(13)
C21 0.0207(17) 0.0328(18) 0.0264(16) 0.0122(14) 0.0037(13) 0.0091(14)
C22 0.0202(16) 0.0107(12) 0.0165(13) 0.0065(11) 0.0053(11) 0.0042(11)
C23 0.038(2) 0.0189(15) 0.0193(15) 0.0102(12) 0.0127(14) 0.0061(14)
C24 0.0312(19) 0.0174(15) 0.0240(16) 0.0090(12) 0.0142(14) 0.0064(13)
C25 0.032(2) 0.0296(18) 0.0255(16) 0.0161(14) 0.0033(14) 0.0125(15)
C26 0.056(3) 0.032(2) 0.050(2) 0.0156(19) -0.004(2) 0.022(2)
C27 0.028(2) 0.039(2) 0.041(2) 0.0173(18) 0.0003(16) 0.0091(17)
C28 0.050(2) 0.036(2) 0.0207(16) 0.0175(15) 0.0128(16) 0.0076(18)
C29 0.036(2) 0.0344(19) 0.038(2) 0.0192(16) 0.0239(17) 0.0127(16)
C30 0.0183(16) 0.0191(15) 0.0265(16) 0.0088(13) 0.0043(13) 0.0062(12)
C31 0.0215(19) 0.0275(18) 0.043(2) 0.0063(16) 0.0041(16) 0.0029(15)
C32 0.0290(19) 0.0270(17) 0.0320(18) 0.0094(14) 0.0093(15) 0.0175(15)
Pd' 0.02386(13) 0.01105(10) 0.01566(11) 0.00735(8) 0.00743(8) 0.00646(8)
Fe' 0.0185(2) 0.0109(2) 0.0148(2) 0.00520(17) 0.00475(18) 0.00341(18)
Cl1' 0.0675(7) 0.0147(3) 0.0311(4) 0.0099(3) 0.0246(4) 0.0163(4)
N1' 0.0197(13) 0.0144(11) 0.0129(11) 0.0070(9) 0.0056(10) 0.0040(10)
N2' 0.0156(13) 0.0126(11) 0.0162(12) 0.0042(9) 0.0055(10) 0.0022(9)
N3' 0.0154(13) 0.0113(11) 0.0140(11) 0.0050(9) 0.0037(9) 0.0030(9)
N4' 0.0287(15) 0.0182(13) 0.0199(12) 0.0128(10) 0.0109(11) 0.0089(11)
N5' 0.0354(17) 0.0189(13) 0.0239(13) 0.0147(11) 0.0062(12) 0.0085(12)
N6' 0.0310(16) 0.0226(14) 0.0279(14) 0.0163(12) 0.0109(12) 0.0117(12)
C1' 0.0157(15) 0.0129(13) 0.0153(13) 0.0083(11) 0.0055(11) 0.0029(11)
C2' 0.0175(15) 0.0148(13) 0.0183(14) 0.0098(11) 0.0037(11) 0.0005(11)
C3' 0.0254(17) 0.0133(14) 0.0183(14) 0.0058(11) 0.0021(12) -0.0036(12)
C4' 0.0279(18) 0.0108(13) 0.0243(15) 0.0082(12) 0.0061(13) 0.0053(12)
C5' 0.0214(16) 0.0161(14) 0.0188(14) 0.0096(12) 0.0041(12) 0.0051(12)
C6' 0.0253(17) 0.0170(14) 0.0175(14) 0.0105(12) 0.0097(12) 0.0043(12)
C7' 0.0287(18) 0.0257(16) 0.0164(14) 0.0112(13) 0.0046(13) 0.0071(14)
C8' 0.039(2) 0.0190(15) 0.0182(15) 0.0056(12) 0.0096(14) 0.0075(14)
C9' 0.0311(19) 0.0202(15) 0.0230(15) 0.0084(13) 0.0139(14) 0.0125(14)
C10' 0.0245(17) 0.0189(15) 0.0186(14) 0.0092(12) 0.0122(12) 0.0078(13)
C11' 0.0156(15) 0.0102(12) 0.0151(13) 0.0056(10) 0.0034(11) 0.0025(11)
C12' 0.0182(16) 0.0155(14) 0.0192(14) 0.0065(11) 0.0026(12) 0.0053(12)
C13' 0.0191(15) 0.0127(13) 0.0144(13) 0.0046(11) -0.0004(11) 0.0024(11)
C14' 0.0159(15) 0.0179(14) 0.0156(13) 0.0069(11) 0.0061(11) 0.0033(12)
C15' 0.0224(17) 0.0188(15) 0.0268(16) 0.0089(13) 0.0076(13) -0.0016(13)
C16' 0.0204(17) 0.0294(17) 0.0288(17) 0.0138(14) 0.0077(13) 0.0111(14)
C17' 0.0196(16) 0.0251(16) 0.0155(14) 0.0039(12) 0.0022(12) 0.0046(13)
C18' 0.0165(17) 0.0345(18) 0.0258(16) 0.0094(14) 0.0030(13) 0.0022(14)
C19' 0.0194(16) 0.0204(15) 0.0188(14) 0.0064(12) 0.0094(12) 0.0033(12)
C20' 0.0181(17) 0.0292(17) 0.0282(17) 0.0057(14) 0.0081(13) 0.0047(14)
C21' 0.035(2) 0.0248(17) 0.0304(18) 0.0118(14) 0.0139(16) -0.0010(15)
C22' 0.0309(18) 0.0180(14) 0.0174(14) 0.0110(12) 0.0071(13) 0.0078(13)
C23' 0.042(2) 0.0222(16) 0.0266(17) 0.0136(14) 0.0030(15) 0.0116(15)
C24' 0.040(2) 0.0285(18) 0.0283(17) 0.0176(15) 0.0076(15) 0.0161(16)
C25' 0.039(2) 0.0273(18) 0.041(2) 0.0257(16) 0.0076(17) 0.0051(16)
C26' 0.035(2) 0.0303(19) 0.045(2) 0.0198(17) 0.0023(18) 0.0035(16)
C27' 0.045(3) 0.063(3) 0.049(3) 0.031(2) 0.024(2) 0.009(2)
C28' 0.049(3) 0.030(2) 0.050(2) 0.0274(19) 0.000(2) 0.0095(18)
C29' 0.045(3) 0.047(2) 0.062(3) 0.038(2) 0.013(2) 0.025(2)
C30' 0.029(2) 0.040(2) 0.050(2) 0.0371(19) 0.0182(17) 0.0162(16)
C31' 0.053(3) 0.077(3) 0.070(3) 0.055(3) 0.042(3) 0.041(3)
C32' 0.030(2) 0.040(2) 0.079(3) 0.036(2) 0.000(2) 0.0039(18)
Cl2 0.0252(4) 0.0206(4) 0.0278(4) 0.0015(3) -0.0019(3) 0.0052(3)
Cl2' 0.0311(5) 0.0353(4) 0.0304(4) 0.0169(3) 0.0065(3) 0.0073(4)
C97 0.063(3) 0.031(2) 0.053(3) 0.0290(19) 0.036(2) 0.025(2)
Cl3 0.1042(12) 0.0426(6) 0.0598(8) 0.0205(6) 0.0260(8) 0.0028(7)
Cl4 0.0711(9) 0.1020(12) 0.1051(12) 0.0730(10) 0.0554(9) 0.0538(9)
O99' 0.0253(13) 0.0357(14) 0.0289(13) 0.0116(11) 0.0112(10) 0.0072(11)
N99' 0.0224(16) 0.0260(15) 0.0255(14) 0.0079(12) 0.0015(12) 0.0056(12)
C99' 0.0206(17) 0.0183(15) 0.0286(16) 0.0101(13) 0.0068(13) 0.0092(13)
C98' 0.0206(18) 0.0240(16) 0.0323(18) 0.0069(14) 0.0039(14) 0.0033(13)
O99 0.042(2) 0.110(3) 0.0392(18) 0.015(2) -0.0009(15) 0.025(2)
N99 0.0328(19) 0.0299(17) 0.0402(19) 0.0097(15) 0.0020(16) 0.0063(14)
C99 0.037(2) 0.047(2) 0.033(2) 0.0063(18) 0.0080(17) 0.0186(19)
C98 0.064(3) 0.071(3) 0.053(3) 0.036(3) 0.029(3) 0.036(3)

loop_
_atom_type_symbol
_atom_type_description
_atom_type_scat_dispersion_real
_atom_type_scat_dispersion_imag
_atom_type_scat_source
C C 0.0181 0.0091 'International Tables Vol C Tables 4.2.6.8 and 6.1.1.4'
H H 0.0000 0.0000 'International Tables Vol C Tables 4.2.6.8 and 6.1.1.4'
N N 0.0311 0.0180 'International Tables Vol C Tables 4.2.6.8 and 6.1.1.4'
Cl Cl 0.3639 0.7018 'International Tables Vol C Tables 4.2.6.8 and 6.1.1.4'
Fe Fe -1.1336 3.1974 'International Tables Vol C Tables 4.2.6.8 and 6.1.1.4'
Pd Pd 0.1215 3.9337 'International Tables Vol C Tables 4.2.6.8 and 6.1.1.4'
O O 0.0492 0.0322 'International Tables Vol C Tables 4.2.6.8 and 6.1.1.4'

loop_
_geom_angle_atom_site_label_1
_geom_angle_atom_site_label_2
_geom_angle_atom_site_label_3
_geom_angle
N4 Pd N1 164.89(10)
N4 Pd Cl1 95.35(7)
N1 Pd Cl1 99.72(8)
N4 Pd C1 131.15(10)
N1 Pd C1 33.99(10)
Cl1 Pd C1 133.32(8)
N4 Pd C6 33.36(10)
N1 Pd C6 131.56(10)
Cl1 Pd C6 128.71(7)
C1 Pd C6 97.86(10)
N4 Pd Fe 81.87(7)
N1 Pd Fe 83.11(7)
Cl1 Pd Fe 176.62(2)
C1 Pd Fe 49.34(7)
C6 Pd Fe 48.53(7)
C4 Fe C8 104.71(13)
C4 Fe C3 40.79(15)
C8 Fe C3 97.34(13)
C4 Fe C7 139.16(13)
C8 Fe C7 40.69(12)
C3 Fe C7 110.14(13)
C4 Fe C9 99.77(14)
C8 Fe C9 40.66(13)
C3 Fe C9 120.16(14)
C7 Fe C9 68.20(13)
C4 Fe C10 127.53(14)
C8 Fe C10 67.71(13)
C3 Fe C10 159.80(14)
C7 Fe C10 67.94(12)
C9 Fe C10 39.74(12)
C4 Fe C5 40.26(12)
C8 Fe C5 140.32(13)
C3 Fe C5 68.00(13)
C7 Fe C5 177.60(13)
C9 Fe C5 113.96(13)
C10 Fe C5 114.35(12)
C4 Fe C2 67.84(14)
C8 Fe C2 124.35(13)
C3 Fe C2 39.98(14)
C7 Fe C2 109.80(13)
C9 Fe C2 159.45(13)
C10 Fe C2 160.19(13)
C5 Fe C2 67.81(13)
C4 Fe C6 166.72(14)
C8 Fe C6 67.62(12)
C3 Fe C6 147.87(13)
C7 Fe C6 40.20(11)
C9 Fe C6 67.24(12)
C10 Fe C6 40.18(12)
C5 Fe C6 141.15(12)
C2 Fe C6 125.37(13)
C4 Fe C1 66.97(13)
C8 Fe C1 163.74(13)
C3 Fe C1 67.08(12)
C7 Fe C1 138.45(13)
C9 Fe C1 151.34(13)
C10 Fe C1 128.53(12)
C5 Fe C1 39.71(13)
C2 Fe C1 40.19(11)
C6 Fe C1 123.15(12)
C4 Fe Pd 126.74(10)
C8 Fe Pd 128.49(9)
C3 Fe Pd 118.86(10)
C7 Fe Pd 90.31(8)
C9 Fe Pd 120.95(9)
C10 Fe Pd 81.32(9)
C5 Fe Pd 89.37(9)
C2 Fe Pd 79.00(9)
C6 Fe Pd 62.30(8)
C1 Fe Pd 60.87(8)
C11 N1 C1 118.1(3)
C11 N1 Pd 122.8(2)
C1 N1 Pd 88.98(17)
C11 N2 C12 108.5(3)
C11 N2 C14 124.3(3)
C12 N2 C14 126.9(3)
C11 N3 C13 109.0(3)
C11 N3 C19 127.0(2)
C13 N3 C19 123.7(3)
C22 N4 C6 125.7(2)
C22 N4 Pd 119.2(2)
C6 N4 Pd 91.79(17)
C22 N5 C23 109.2(3)
C22 N5 C25 126.3(3)
C23 N5 C25 124.4(3)
C22 N6 C24 108.6(3)
C22 N6 C30 123.4(3)
C24 N6 C30 128.0(3)
N1 C1 C5 128.8(3)
N1 C1 C2 124.2(3)
C5 C1 C2 106.9(3)
N1 C1 Fe 126.3(2)
C5 C1 Fe 67.71(17)
C2 C1 Fe 67.55(17)
N1 C1 Pd 57.03(15)
C5 C1 Pd 115.8(2)
C2 C1 Pd 98.44(19)
Fe C1 Pd 69.80(8)
C3 C2 C1 108.1(3)
C3 C2 Fe 69.03(19)
C1 C2 Fe 72.27(18)
C2 C3 C4 108.3(3)
C2 C3 Fe 70.99(18)
C4 C3 Fe 69.40(18)
C5 C4 C3 108.4(3)
C5 C4 Fe 71.01(18)
C3 C4 Fe 69.82(18)
C4 C5 C1 108.2(3)
C4 C5 Fe 68.72(17)
C1 C5 Fe 72.57(17)
N4 C6 C7 132.1(3)
N4 C6 C10 120.9(3)
C7 C6 C10 106.7(3)
N4 C6 Fe 124.0(2)
C7 C6 Fe 67.64(16)
C10 C6 Fe 68.13(16)
N4 C6 Pd 54.85(14)
C7 C6 Pd 114.2(2)
C10 C6 Pd 100.24(19)
Fe C6 Pd 69.17(8)
C8 C7 C6 108.0(3)
C8 C7 Fe 69.14(17)
C6 C7 Fe 72.15(17)
C7 C8 C9 108.1(3)
C7 C8 Fe 70.17(17)
C9 C8 Fe 70.29(17)
C10 C9 C8 108.2(3)
C10 C9 Fe 70.50(18)
C8 C9 Fe 69.05(18)
C9 C10 C6 108.9(3)
C9 C10 Fe 69.76(18)
C6 C10 Fe 71.69(17)
N3 C11 N2 107.9(2)
N3 C11 N1 121.7(3)
N2 C11 N1 130.2(3)
C13 C12 N2 107.3(3)
C13 C12 C17 127.1(3)
N2 C12 C17 125.5(3)
C12 C13 N3 107.3(3)
C12 C13 C18 129.8(3)
N3 C13 C18 122.9(3)
N2 C14 C16 111.5(3)
N2 C14 C15 111.8(3)
C16 C14 C15 112.7(3)
N3 C19 C21 113.0(3)
N3 C19 C20 110.8(3)
C21 C19 C20 112.8(3)
N6 C22 N5 107.6(3)
N6 C22 N4 131.6(3)
N5 C22 N4 120.3(3)
C24 C23 N5 107.3(3)
C24 C23 C28 129.7(3)
N5 C23 C28 123.0(3)
C23 C24 N6 107.4(3)
C23 C24 C29 127.5(3)
N6 C24 C29 125.0(3)
N5 C25 C26 111.0(3)
N5 C25 C27 111.8(3)
C26 C25 C27 114.9(4)
N6 C30 C31 112.0(3)
N6 C30 C32 111.5(3)
C31 C30 C32 112.3(3)
N4' Pd' N1' 164.59(10)
N4' Pd' Cl1' 98.24(8)
N1' Pd' Cl1' 97.17(7)
N4' Pd' C1' 131.00(10)
N1' Pd' C1' 33.60(9)
Cl1' Pd' C1' 130.68(7)
N4' Pd' C6' 33.28(10)
N1' Pd' C6' 131.35(10)
Cl1' Pd' C6' 131.41(7)
C1' Pd' C6' 97.91(10)
N4' Pd' Fe' 82.06(7)
N1' Pd' Fe' 82.53(7)
Cl1' Pd' Fe' 179.39(3)
C1' Pd' Fe' 49.05(7)
C6' Pd' Fe' 48.87(7)
C8' Fe' C4' 103.87(13)
C8' Fe' C3' 99.08(13)
C4' Fe' C3' 40.35(14)
C8' Fe' C9' 40.20(15)
C4' Fe' C9' 100.36(13)
C3' Fe' C9' 122.38(13)
C8' Fe' C7' 40.28(13)
C4' Fe' C7' 136.80(13)
C3' Fe' C7' 109.51(14)
C9' Fe' C7' 67.96(14)
C8' Fe' C10' 67.06(14)
C4' Fe' C10' 129.70(14)
C3' Fe' C10' 162.30(13)
C9' Fe' C10' 39.93(12)
C7' Fe' C10' 67.61(14)
C8' Fe' C2' 127.68(14)
C4' Fe' C2' 67.27(13)
C3' Fe' C2' 39.90(12)
C9' Fe' C2' 162.06(13)
C7' Fe' C2' 111.46(13)
C10' Fe' C2' 157.77(12)
C8' Fe' C5' 137.70(13)
C4' Fe' C5' 39.99(12)
C3' Fe' C5' 67.63(13)
C9' Fe' C5' 112.00(13)
C7' Fe' C5' 176.76(13)
C10' Fe' C5' 114.59(13)
C2' Fe' C5' 67.50(12)
C8' Fe' C6' 67.08(12)
C4' Fe' C6' 167.90(13)
C3' Fe' C6' 145.99(14)
C9' Fe' C6' 67.54(12)
C7' Fe' C6' 39.97(13)
C10' Fe' C6' 40.30(13)
C2' Fe' C6' 124.42(12)
C5' Fe' C6' 143.23(13)
C8' Fe' C1' 166.35(13)
C4' Fe' C1' 66.89(12)
C3' Fe' C1' 67.32(12)
C9' Fe' C1' 148.32(13)
C7' Fe' C1' 141.25(13)
C10' Fe' C1' 126.49(12)
C2' Fe' C1' 40.36(12)
C5' Fe' C1' 39.73(11)
C6' Fe' C1' 123.45(11)
C8' Fe' Pd' 128.18(10)
C4' Fe' Pd' 127.93(9)
C3' Fe' Pd' 118.29(9)
C9' Fe' Pd' 119.31(10)
C7' Fe' Pd' 91.27(9)
C10' Fe' Pd' 79.41(9)
C2' Fe' Pd' 78.40(8)
C5' Fe' Pd' 91.50(8)
C6' Fe' Pd' 61.84(8)
C1' Fe' Pd' 61.61(8)
C11' N1' C1' 122.7(3)
C11' N1' Pd' 115.13(19)
C1' N1' Pd' 90.28(16)
C11' N2' C12' 108.9(2)
C11' N2' C19' 124.0(3)
C12' N2' C19' 127.0(3)
C11' N3' C13' 109.3(3)
C11' N3' C14' 126.0(3)
C13' N3' C14' 124.6(2)
C6' N4' C22' 124.7(3)
C6' N4' Pd' 90.94(17)
C22' N4' Pd' 114.7(2)
C22' N5' C23' 108.8(3)
C22' N5' C25' 126.4(3)
C23' N5' C25' 124.8(3)
C22' N6' C24' 108.7(3)
C22' N6' C30' 125.0(3)
C24' N6' C30' 126.2(3)
N1' C1' C5' 133.1(3)
N1' C1' C2' 120.4(3)
C5' C1' C2' 106.3(3)
N1' C1' Fe' 125.2(2)
C5' C1' Fe' 68.29(16)
C2' C1' Fe' 67.57(16)
N1' C1' Pd' 56.11(14)
C5' C1' Pd' 118.4(2)
C2' C1' Pd' 96.32(18)
Fe' C1' Pd' 69.34(8)
C3' C2' C1' 108.6(3)
C3' C2' Fe' 69.52(18)
C1' C2' Fe' 72.06(17)
C2' C3' C4' 107.9(3)
C2' C3' Fe' 70.58(17)
C4' C3' Fe' 69.66(18)
C5' C4' C3' 108.9(3)
C5' C4' Fe' 71.14(17)
C3' C4' Fe' 70.00(18)
C4' C5' C1' 108.3(3)
C4' C5' Fe' 68.87(17)
C1' C5' Fe' 71.98(17)
N4' C6' C7' 133.0(3)
N4' C6' C10' 120.8(3)
C7' C6' C10' 106.1(3)
N4' C6' Fe' 124.9(2)
C7' C6' Fe' 67.79(17)
C10' C6' Fe' 67.74(17)
N4' C6' Pd' 55.79(15)
C7' C6' Pd' 117.0(2)
C10' C6' Pd' 97.67(19)
Fe' C6' Pd' 69.29(8)
C8' C7' C6' 108.0(3)
C8' C7' Fe' 69.05(18)
C6' C7' Fe' 72.24(18)
C9' C8' C7' 109.3(3)
C9' C8' Fe' 70.35(19)
C7' C8' Fe' 70.67(18)
C10' C9' C8' 107.5(3)
C10' C9' Fe' 70.49(18)
C8' C9' Fe' 69.45(19)
C9' C10' C6' 109.1(3)
C9' C10' Fe' 69.58(19)
C6' C10' Fe' 71.96(18)
N3' C11' N2' 107.4(2)
N3' C11' N1' 120.8(3)
N2' C11' N1' 131.6(3)
C13' C12' N2' 107.1(3)
C13' C12' C18' 128.5(3)
N2' C12' C18' 124.4(3)
C12' C13' N3' 107.3(3)
C12' C13' C17' 130.0(3)
N3' C13' C17' 122.7(3)
N3' C14' C15' 111.3(2)
N3' C14' C16' 111.0(2)
C15' C14' C16' 112.9(3)
N2' C19' C20' 111.7(3)
N2' C19' C21' 111.2(3)
C20' C19' C21' 113.2(3)
N5' C22' N6' 107.9(3)
N5' C22' N4' 120.4(3)
N6' C22' N4' 131.3(3)
C24' C23' N5' 107.6(3)
C24' C23' C28' 130.0(4)
N5' C23' C28' 122.2(4)
C23' C24' N6' 107.0(3)
C23' C24' C29' 128.4(3)
N6' C24' C29' 124.6(4)
N5' C25' C27' 110.2(3)
N5' C25' C26' 113.3(3)
C27' C25' C26' 113.5(4)
N6' C30' C32' 112.2(3)
N6' C30' C31' 111.6(4)
C32' C30' C31' 113.3(4)
Cl4 C97 Cl3 111.8(2)
O99' C99' N99' 123.5(3)
O99' C99' C98' 121.6(3)
N99' C99' C98' 114.8(3)
O99 C99 N99 123.0(5)
O99 C99 C98 120.9(5)
N99 C99 C98 116.1(4)

loop_
_geom_bond_atom_site_label_1
_geom_bond_atom_site_label_2
_geom_bond_distance
Pd N4 2.054(3)
Pd N1 2.070(2)
Pd Cl1 2.3655(8)
Pd C1 2.467(3)
Pd C6 2.511(3)
Pd Fe 2.6509(5)
Fe C4 2.048(3)
Fe C8 2.051(3)
Fe C3 2.053(3)
Fe C7 2.065(3)
Fe C9 2.068(3)
Fe C10 2.078(3)
Fe C5 2.078(3)
Fe C2 2.079(3)
Fe C6 2.125(3)
Fe C1 2.143(3)
N1 C11 1.373(4)
N1 C1 1.380(4)
N2 C11 1.356(4)
N2 C12 1.403(4)
N2 C14 1.482(4)
N3 C11 1.345(4)
N3 C13 1.402(4)
N3 C19 1.488(4)
N4 C22 1.366(4)
N4 C6 1.382(4)
N5 C22 1.354(4)
N5 C23 1.392(4)
N5 C25 1.488(4)
N6 C22 1.354(4)
N6 C24 1.402(4)
N6 C30 1.484(4)
C1 C5 1.435(5)
C1 C2 1.452(4)
C2 C3 1.413(5)
C3 C4 1.429(5)
C4 C5 1.420(4)
C6 C7 1.441(4)
C6 C10 1.444(4)
C7 C8 1.431(4)
C8 C9 1.431(5)
C9 C10 1.409(4)
C12 C13 1.351(5)
C12 C17 1.497(4)
C13 C18 1.489(4)
C14 C16 1.528(5)
C14 C15 1.529(5)
C19 C21 1.512(5)
C19 C20 1.525(4)
C23 C24 1.354(5)
C23 C28 1.491(5)
C24 C29 1.497(5)
C25 C26 1.508(5)
C25 C27 1.515(6)
C30 C31 1.524(5)
C30 C32 1.529(4)
Pd' N4' 2.067(2)
Pd' N1' 2.069(2)
Pd' Cl1' 2.3731(8)
Pd' C1' 2.493(3)
Pd' C6' 2.499(3)
Pd' Fe' 2.6510(5)
Fe' C8' 2.054(3)
Fe' C4' 2.061(3)
Fe' C3' 2.065(3)
Fe' C9' 2.066(3)
Fe' C7' 2.075(3)
Fe' C10' 2.078(3)
Fe' C2' 2.079(3)
Fe' C5' 2.091(3)
Fe' C6' 2.135(3)
Fe' C1' 2.140(3)
N1' C11' 1.373(4)
N1' C1' 1.380(4)
N2' C11' 1.357(4)
N2' C12' 1.400(4)
N2' C19' 1.478(4)
N3' C11' 1.354(4)
N3' C13' 1.390(4)
N3' C14' 1.482(4)
N4' C6' 1.371(4)
N4' C22' 1.372(4)
N5' C22' 1.347(4)
N5' C23' 1.395(5)
N5' C25' 1.479(5)
N6' C22' 1.351(5)
N6' C24' 1.403(4)
N6' C30' 1.482(4)
C1' C5' 1.438(4)
C1' C2' 1.457(4)
C2' C3' 1.414(4)
C3' C4' 1.423(5)
C4' C5' 1.420(4)
C6' C7' 1.440(5)
C6' C10' 1.452(5)
C7' C8' 1.422(5)
C8' C9' 1.416(5)
C9' C10' 1.415(4)
C12' C13' 1.358(5)
C12' C18' 1.492(5)
C13' C17' 1.488(4)
C14' C15' 1.519(4)
C14' C16' 1.523(4)
C19' C20' 1.519(5)
C19' C21' 1.529(5)
C23' C24' 1.347(6)
C23' C28' 1.494(5)
C24' C29' 1.493(6)
C25' C27' 1.511(6)
C25' C26' 1.521(6)
C30' C32' 1.519(6)
C30' C31' 1.524(6)
C97 Cl4 1.757(5)
C97 Cl3 1.766(5)
O99' C99' 1.233(4)
N99' C99' 1.336(4)
C99' C98' 1.512(5)
O99 C99 1.231(6)
N99 C99 1.341(6)
C99 C98 1.510(7)

loop_
_geom_hbond_atom_site_label_D
_geom_hbond_atom_site_label_H
_geom_hbond_atom_site_label_A
_geom_hbond_distance_DH
_geom_hbond_distance_HA
_geom_hbond_distance_DA
_geom_hbond_angle_DHA
C97 H97B Cl1 0.99 2.57 3.545(4) 168.2
C97 H97A Cl1' 0.99 2.61 3.570(4) 163.5
N99 H99A Cl2 0.91(5) 2.56(5) 3.451(4) 166(4)
N99 H99B Cl2' 0.94(6) 2.28(6) 3.207(4) 169(5)
N99' H99D Cl2 0.96(6) 2.31(6) 3.227(3) 161(5)
N99' H99C Cl2' 1.01(7) 2.28(7) 3.271(3) 168(5)

loop_
_geom_torsion_atom_site_label_1
_geom_torsion_atom_site_label_2
_geom_torsion_atom_site_label_3
_geom_torsion_atom_site_label_4
_geom_torsion
N4 Pd Fe C4 -169.84(16)
N1 Pd Fe C4 8.50(15)
Cl1 Pd Fe C4 155.6(5)
C1 Pd Fe C4 12.84(17)
C6 Pd Fe C4 -168.47(17)
N4 Pd Fe C8 13.38(15)
N1 Pd Fe C8 -168.29(15)
Cl1 Pd Fe C8 -21.2(5)
C1 Pd Fe C8 -163.94(16)
C6 Pd Fe C8 14.74(16)
N4 Pd Fe C3 142.03(13)
N1 Pd Fe C3 -39.63(13)
Cl1 Pd Fe C3 107.5(5)
C1 Pd Fe C3 -35.29(14)
C6 Pd Fe C3 143.40(15)
N4 Pd Fe C7 28.70(12)
N1 Pd Fe C7 -152.96(12)
Cl1 Pd Fe C7 -5.9(5)
C1 Pd Fe C7 -148.62(13)
C6 Pd Fe C7 30.07(13)
N4 Pd Fe C9 -35.84(13)
N1 Pd Fe C9 142.50(13)
Cl1 Pd Fe C9 -70.4(5)
C1 Pd Fe C9 146.84(14)
C6 Pd Fe C9 -34.47(14)
N4 Pd Fe C10 -38.92(11)
N1 Pd Fe C10 139.41(11)
Cl1 Pd Fe C10 -73.5(5)
C1 Pd Fe C10 143.76(13)
C6 Pd Fe C10 -37.56(12)
N4 Pd Fe C5 -153.68(12)
N1 Pd Fe C5 24.66(12)
Cl1 Pd Fe C5 171.8(5)
C1 Pd Fe C5 29.00(13)
C6 Pd Fe C5 -152.31(13)
N4 Pd Fe C2 138.82(11)
N1 Pd Fe C2 -42.84(11)
Cl1 Pd Fe C2 104.3(5)
C1 Pd Fe C2 -38.50(13)
C6 Pd Fe C2 140.19(13)
N4 Pd Fe C6 -1.37(12)
N1 Pd Fe C6 176.97(12)
Cl1 Pd Fe C6 -35.9(5)
C1 Pd Fe C6 -178.69(14)
N4 Pd Fe C1 177.32(12)
N1 Pd Fe C1 -4.34(12)
Cl1 Pd Fe C1 142.8(5)
C6 Pd Fe C1 178.69(14)
N4 Pd N1 C11 -111.1(4)
Cl1 Pd N1 C11 64.5(2)
C1 Pd N1 C11 -123.3(3)
C6 Pd N1 C11 -114.4(2)
Fe Pd N1 C11 -117.4(2)
N4 Pd N1 C1 12.2(5)
Cl1 Pd N1 C1 -172.24(17)
C6 Pd N1 C1 8.9(2)
Fe Pd N1 C1 5.90(17)
N1 Pd N4 C22 -137.9(4)
Cl1 Pd N4 C22 46.6(2)
C1 Pd N4 C22 -128.8(2)
C6 Pd N4 C22 -133.4(3)
Fe Pd N4 C22 -131.5(2)
N1 Pd N4 C6 -4.5(5)
Cl1 Pd N4 C6 179.94(17)
C1 Pd N4 C6 4.6(2)
Fe Pd N4 C6 1.86(16)
C11 N1 C1 C5 28.9(5)
Pd N1 C1 C5 -98.2(3)
C11 N1 C1 C2 -156.1(3)
Pd N1 C1 C2 76.8(3)
C11 N1 C1 Fe 118.2(3)
Pd N1 C1 Fe -9.0(3)
C11 N1 C1 Pd 127.2(3)
C4 Fe C1 N1 -160.8(3)
C8 Fe C1 N1 137.4(4)
C3 Fe C1 N1 154.7(3)
C7 Fe C1 N1 59.8(3)
C9 Fe C1 N1 -94.0(4)
C10 Fe C1 N1 -40.3(3)
C5 Fe C1 N1 -122.6(3)
C2 Fe C1 N1 116.8(4)
C6 Fe C1 N1 9.4(3)
Pd Fe C1 N1 8.0(2)
C4 Fe C1 C5 -38.20(19)
C8 Fe C1 C5 -100.0(5)
C3 Fe C1 C5 -82.7(2)
C7 Fe C1 C5 -177.64(19)
C9 Fe C1 C5 28.6(3)
C10 Fe C1 C5 82.3(2)
C2 Fe C1 C5 -120.6(3)
C6 Fe C1 C5 132.03(18)
Pd Fe C1 C5 130.65(19)
C4 Fe C1 C2 82.4(2)
C8 Fe C1 C2 20.6(5)
C3 Fe C1 C2 37.9(2)
C7 Fe C1 C2 -57.0(3)
C9 Fe C1 C2 149.3(3)
C10 Fe C1 C2 -157.08(19)
C5 Fe C1 C2 120.6(3)
C6 Fe C1 C2 -107.4(2)
Pd Fe C1 C2 -108.74(19)
C4 Fe C1 Pd -168.84(14)
C8 Fe C1 Pd 129.3(4)
C3 Fe C1 Pd 146.68(14)
C7 Fe C1 Pd 51.72(18)
C9 Fe C1 Pd -102.0(2)
C10 Fe C1 Pd -48.34(15)
C5 Fe C1 Pd -130.65(19)
C2 Fe C1 Pd 108.74(19)
C6 Fe C1 Pd 1.39(14)
N4 Pd C1 N1 -175.80(17)
Cl1 Pd C1 N1 10.5(2)
C6 Pd C1 N1 -173.27(18)
Fe Pd C1 N1 -172.3(2)
N4 Pd C1 C5 -54.7(3)
N1 Pd C1 C5 121.1(3)
Cl1 Pd C1 C5 131.59(19)
C6 Pd C1 C5 -52.2(2)
Fe Pd C1 C5 -51.22(19)
N4 Pd C1 C2 58.7(3)
N1 Pd C1 C2 -125.5(3)
Cl1 Pd C1 C2 -114.97(19)
C6 Pd C1 C2 61.2(2)
Fe Pd C1 C2 62.22(18)
N4 Pd C1 Fe -3.52(16)
N1 Pd C1 Fe 172.3(2)
Cl1 Pd C1 Fe -177.19(3)
C6 Pd C1 Fe -0.99(10)
N1 C1 C2 C3 -179.6(3)
C5 C1 C2 C3 -3.7(3)
Fe C1 C2 C3 -60.0(2)
Pd C1 C2 C3 -123.9(2)
N1 C1 C2 Fe -119.6(3)
C5 C1 C2 Fe 56.3(2)
Pd C1 C2 Fe -63.95(11)
C4 Fe C2 C3 38.13(19)
C8 Fe C2 C3 -54.9(2)
C7 Fe C2 C3 -98.1(2)
C9 Fe C2 C3 -17.5(4)
C10 Fe C2 C3 -177.8(3)
C5 Fe C2 C3 81.8(2)
C6 Fe C2 C3 -140.33(19)
C1 Fe C2 C3 118.2(3)
Pd Fe C2 C3 175.63(19)
C4 Fe C2 C1 -80.1(2)
C8 Fe C2 C1 -173.15(17)
C3 Fe C2 C1 -118.2(3)
C7 Fe C2 C1 143.74(18)
C9 Fe C2 C1 -135.7(3)
C10 Fe C2 C1 64.0(4)
C5 Fe C2 C1 -36.43(18)
C6 Fe C2 C1 101.5(2)
Pd Fe C2 C1 57.42(16)
C1 C2 C3 C4 2.4(4)
Fe C2 C3 C4 -59.6(2)
C1 C2 C3 Fe 62.0(2)
C4 Fe C3 C2 -118.9(3)
C8 Fe C3 C2 137.05(19)
C7 Fe C3 C2 97.14(19)
C9 Fe C3 C2 172.98(18)
C10 Fe C3 C2 177.8(3)
C5 Fe C3 C2 -81.2(2)
C6 Fe C3 C2 78.2(3)
C1 Fe C3 C2 -38.13(18)
Pd Fe C3 C2 -4.9(2)
C8 Fe C3 C4 -104.0(2)
C7 Fe C3 C4 -143.95(19)
C9 Fe C3 C4 -68.1(2)
C10 Fe C3 C4 -63.3(4)
C5 Fe C3 C4 37.66(19)
C2 Fe C3 C4 118.9(3)
C6 Fe C3 C4 -162.9(2)
C1 Fe C3 C4 80.8(2)
Pd Fe C3 C4 114.01(18)
C2 C3 C4 C5 -0.2(4)
Fe C3 C4 C5 -60.8(2)
C2 C3 C4 Fe 60.6(2)
C8 Fe C4 C5 -157.1(2)
C3 Fe C4 C5 118.8(3)
C7 Fe C4 C5 176.4(2)
C9 Fe C4 C5 -115.7(2)
C10 Fe C4 C5 -84.1(2)
C2 Fe C4 C5 81.4(2)
C6 Fe C4 C5 -104.1(5)
C1 Fe C4 C5 37.7(2)
Pd Fe C4 C5 25.5(3)
C8 Fe C4 C3 84.1(2)
C7 Fe C4 C3 57.7(3)
C9 Fe C4 C3 125.5(2)
C10 Fe C4 C3 157.12(19)
C5 Fe C4 C3 -118.8(3)
C2 Fe C4 C3 -37.39(19)
C6 Fe C4 C3 137.1(5)
C1 Fe C4 C3 -81.1(2)
Pd Fe C4 C3 -93.25(19)
C3 C4 C5 C1 -2.1(4)
Fe C4 C5 C1 -62.2(2)
C3 C4 C5 Fe 60.1(2)
N1 C1 C5 C4 179.2(3)
C2 C1 C5 C4 3.5(3)
Fe C1 C5 C4 59.8(2)
Pd C1 C5 C4 112.0(2)
N1 C1 C5 Fe 119.5(3)
C2 C1 C5 Fe -56.2(2)
Pd C1 C5 Fe 52.25(15)
C8 Fe C5 C4 36.1(3)
C3 Fe C5 C4 -38.1(2)
C7 Fe C5 C4 -77(3)
C9 Fe C5 C4 76.3(2)
C10 Fe C5 C4 120.0(2)
C2 Fe C5 C4 -81.4(2)
C6 Fe C5 C4 159.2(2)
C1 Fe C5 C4 -118.3(3)
Pd Fe C5 C4 -159.8(2)
C4 Fe C5 C1 118.3(3)
C8 Fe C5 C1 154.4(2)
C3 Fe C5 C1 80.2(2)
C7 Fe C5 C1 41(3)
C9 Fe C5 C1 -165.43(18)
C10 Fe C5 C1 -121.69(18)
C2 Fe C5 C1 36.86(18)
C6 Fe C5 C1 -82.5(3)
Pd Fe C5 C1 -41.51(16)
C22 N4 C6 C7 36.3(5)
Pd N4 C6 C7 -92.3(3)
C22 N4 C6 C10 -151.1(3)
Pd N4 C6 C10 80.3(3)
C22 N4 C6 Fe 125.8(3)
Pd N4 C6 Fe -2.8(2)
C22 N4 C6 Pd 128.6(3)
C4 Fe C6 N4 138.2(5)
C8 Fe C6 N4 -165.1(3)
C3 Fe C6 N4 -98.5(3)
C7 Fe C6 N4 -126.7(3)
C9 Fe C6 N4 150.7(3)
C10 Fe C6 N4 113.4(3)
C5 Fe C6 N4 50.2(4)
C2 Fe C6 N4 -48.0(3)
C1 Fe C6 N4 1.1(3)
Pd Fe C6 N4 2.4(2)
C4 Fe C6 C7 -95.1(6)
C8 Fe C6 C7 -38.46(19)
C3 Fe C6 C7 28.2(3)
C9 Fe C6 C7 -82.7(2)
C10 Fe C6 C7 -120.0(3)
C5 Fe C6 C7 176.9(2)
C2 Fe C6 C7 78.7(2)
C1 Fe C6 C7 127.73(19)
Pd Fe C6 C7 129.10(19)
C4 Fe C6 C10 24.8(6)
C8 Fe C6 C10 81.49(19)
C3 Fe C6 C10 148.2(2)
C7 Fe C6 C10 120.0(3)
C9 Fe C6 C10 37.28(18)
C5 Fe C6 C10 -63.2(3)
C2 Fe C6 C10 -161.38(17)
C1 Fe C6 C10 -112.32(19)
Pd Fe C6 C10 -110.95(17)
C4 Fe C6 Pd 135.8(5)
C8 Fe C6 Pd -167.56(13)
C3 Fe C6 Pd -100.9(2)
C7 Fe C6 Pd -129.10(19)
C9 Fe C6 Pd 148.24(12)
C10 Fe C6 Pd 110.95(17)
C5 Fe C6 Pd 47.8(2)
C2 Fe C6 Pd -50.42(14)
C1 Fe C6 Pd -1.37(14)
N1 Pd C6 N4 178.44(17)
Cl1 Pd C6 N4 -0.1(2)
C1 Pd C6 N4 -176.53(18)
Fe Pd C6 N4 -177.5(2)
N4 Pd C6 C7 125.6(3)
N1 Pd C6 C7 -55.9(3)
Cl1 Pd C6 C7 125.57(19)
C1 Pd C6 C7 -50.9(2)
Fe Pd C6 C7 -51.90(19)
N4 Pd C6 C10 -120.7(3)
N1 Pd C6 C10 57.7(2)
Cl1 Pd C6 C10 -120.81(17)
C1 Pd C6 C10 62.7(2)
Fe Pd C6 C10 61.73(17)
N4 Pd C6 Fe 177.5(2)
N1 Pd C6 Fe -4.02(16)
Cl1 Pd C6 Fe 177.46(3)
C1 Pd C6 Fe 1.00(10)
N4 C6 C7 C8 176.4(3)
C10 C6 C7 C8 3.0(3)
Fe C6 C7 C8 60.1(2)
Pd C6 C7 C8 112.8(2)
N4 C6 C7 Fe 116.3(3)
C10 C6 C7 Fe -57.1(2)
Pd C6 C7 Fe 52.68(14)
C4 Fe C7 C8 41.4(3)
C3 Fe C7 C8 77.4(2)
C9 Fe C7 C8 -38.02(19)
C10 Fe C7 C8 -81.0(2)
C5 Fe C7 C8 116(3)
C2 Fe C7 C8 120.1(2)
C6 Fe C7 C8 -118.1(3)
C1 Fe C7 C8 155.2(2)
Pd Fe C7 C8 -161.51(18)
C4 Fe C7 C6 159.5(2)
C8 Fe C7 C6 118.1(3)
C3 Fe C7 C6 -164.47(19)
C9 Fe C7 C6 80.1(2)
C10 Fe C7 C6 37.10(18)
C5 Fe C7 C6 -126(3)
C2 Fe C7 C6 -121.82(19)
C1 Fe C7 C6 -86.7(2)
Pd Fe C7 C6 -43.40(17)
C6 C7 C8 C9 -1.7(3)
Fe C7 C8 C9 60.3(2)
C6 C7 C8 Fe -62.0(2)
C4 Fe C8 C7 -153.4(2)
C3 Fe C8 C7 -112.5(2)
C9 Fe C8 C7 118.6(3)
C10 Fe C8 C7 81.6(2)
C5 Fe C8 C7 -176.6(2)
C2 Fe C8 C7 -80.5(2)
C6 Fe C8 C7 38.01(18)
C1 Fe C8 C7 -96.4(5)
Pd Fe C8 C7 23.9(2)
C4 Fe C8 C9 87.9(2)
C3 Fe C8 C9 128.86(19)
C7 Fe C8 C9 -118.6(3)
C10 Fe C8 C9 -37.04(18)
C5 Fe C8 C9 64.7(3)
C2 Fe C8 C9 160.88(18)
C6 Fe C8 C9 -80.64(19)
C1 Fe C8 C9 144.9(4)
Pd Fe C8 C9 -94.74(18)
C7 C8 C9 C10 -0.4(3)
Fe C8 C9 C10 59.9(2)
C7 C8 C9 Fe -60.3(2)
C4 Fe C9 C10 139.43(19)
C8 Fe C9 C10 -119.3(3)
C3 Fe C9 C10 177.39(18)
C7 Fe C9 C10 -81.29(19)
C5 Fe C9 C10 99.86(19)
C2 Fe C9 C10 -169.7(3)
C6 Fe C9 C10 -37.69(17)
C1 Fe C9 C10 80.3(3)
Pd Fe C9 C10 -4.8(2)
C4 Fe C9 C8 -101.24(19)
C3 Fe C9 C8 -63.3(2)
C7 Fe C9 C8 38.04(18)
C10 Fe C9 C8 119.3(3)
C5 Fe C9 C8 -140.81(18)
C2 Fe C9 C8 -50.4(4)
C6 Fe C9 C8 81.64(19)
C1 Fe C9 C8 -160.4(2)
Pd Fe C9 C8 114.56(16)
C8 C9 C10 C6 2.3(3)
Fe C9 C10 C6 61.3(2)
C8 C9 C10 Fe -59.0(2)
N4 C6 C10 C9 -177.6(3)
C7 C6 C10 C9 -3.3(3)
Fe C6 C10 C9 -60.1(2)
Pd C6 C10 C9 -122.6(2)
N4 C6 C10 Fe -117.5(3)
C7 C6 C10 Fe 56.8(2)
Pd C6 C10 Fe -62.50(10)
C4 Fe C10 C9 -53.9(2)
C8 Fe C10 C9 37.88(18)
C3 Fe C10 C9 -6.6(4)
C7 Fe C10 C9 81.98(19)
C5 Fe C10 C9 -98.8(2)
C2 Fe C10 C9 169.3(3)
C6 Fe C10 C9 119.1(3)
C1 Fe C10 C9 -142.82(19)
Pd Fe C10 C9 175.86(18)
C4 Fe C10 C6 -173.01(17)
C8 Fe C10 C6 -81.22(18)
C3 Fe C10 C6 -125.7(4)
C7 Fe C10 C6 -37.12(17)
C9 Fe C10 C6 -119.1(3)
C5 Fe C10 C6 142.10(17)
C2 Fe C10 C6 50.2(4)
C1 Fe C10 C6 98.1(2)
Pd Fe C10 C6 56.76(15)
C13 N3 C11 N2 -0.3(3)
C19 N3 C11 N2 172.7(3)
C13 N3 C11 N1 175.3(3)
C19 N3 C11 N1 -11.7(5)
C12 N2 C11 N3 0.7(3)
C14 N2 C11 N3 -173.2(3)
C12 N2 C11 N1 -174.4(3)
C14 N2 C11 N1 11.7(5)
C1 N1 C11 N3 95.0(4)
Pd N1 C11 N3 -156.4(2)
C1 N1 C11 N2 -90.5(4)
Pd N1 C11 N2 18.1(4)
C11 N2 C12 C13 -0.9(3)
C14 N2 C12 C13 172.9(3)
C11 N2 C12 C17 -178.4(3)
C14 N2 C12 C17 -4.7(5)
N2 C12 C13 N3 0.6(3)
C17 C12 C13 N3 178.2(3)
N2 C12 C13 C18 -178.3(3)
C17 C12 C13 C18 -0.8(6)
C11 N3 C13 C12 -0.2(3)
C19 N3 C13 C12 -173.5(3)
C11 N3 C13 C18 178.8(3)
C19 N3 C13 C18 5.5(5)
C11 N2 C14 C16 -117.7(3)
C12 N2 C14 C16 69.5(4)
C11 N2 C14 C15 115.2(3)
C12 N2 C14 C15 -57.6(4)
C11 N3 C19 C21 60.5(4)
C13 N3 C19 C21 -127.5(3)
C11 N3 C19 C20 -67.2(4)
C13 N3 C19 C20 104.8(3)
C24 N6 C22 N5 0.2(3)
C30 N6 C22 N5 178.4(3)
C24 N6 C22 N4 -171.9(3)
C30 N6 C22 N4 6.3(5)
C23 N5 C22 N6 -0.3(3)
C25 N5 C22 N6 -175.8(3)
C23 N5 C22 N4 172.9(3)
C25 N5 C22 N4 -2.7(5)
C6 N4 C22 N6 -73.8(5)
Pd N4 C22 N6 42.7(4)
C6 N4 C22 N5 114.9(3)
Pd N4 C22 N5 -128.6(2)
C22 N5 C23 C24 0.2(4)
C25 N5 C23 C24 175.9(3)
C22 N5 C23 C28 -177.9(3)
C25 N5 C23 C28 -2.2(5)
N5 C23 C24 N6 -0.1(4)
C28 C23 C24 N6 177.9(3)
N5 C23 C24 C29 -176.9(3)
C28 C23 C24 C29 1.1(6)
C22 N6 C24 C23 -0.1(4)
C30 N6 C24 C23 -178.1(3)
C22 N6 C24 C29 176.8(3)
C30 N6 C24 C29 -1.3(5)
C22 N5 C25 C26 66.5(4)
C23 N5 C25 C26 -108.5(4)
C22 N5 C25 C27 -63.2(4)
C23 N5 C25 C27 121.8(3)
C22 N6 C30 C31 -116.8(3)
C24 N6 C30 C31 61.0(4)
C22 N6 C30 C32 116.4(3)
C24 N6 C30 C32 -65.8(4)
N4' Pd' Fe' C8' 7.93(17)
N1' Pd' Fe' C8' -171.81(16)
Cl1' Pd' Fe' C8' 128(3)
C1' Pd' Fe' C8' -168.58(17)
C6' Pd' Fe' C8' 10.61(18)
N4' Pd' Fe' C4' -174.12(15)
N1' Pd' Fe' C4' 6.13(15)
Cl1' Pd' Fe' C4' -54(3)
C1' Pd' Fe' C4' 9.36(16)
C6' Pd' Fe' C4' -171.45(17)
N4' Pd' Fe' C3' 138.56(14)
N1' Pd' Fe' C3' -41.19(13)
Cl1' Pd' Fe' C3' -102(3)
C1' Pd' Fe' C3' -37.96(14)
C6' Pd' Fe' C3' 141.23(15)
N4' Pd' Fe' C9' -39.78(14)
N1' Pd' Fe' C9' 140.47(14)
Cl1' Pd' Fe' C9' 80(3)
C1' Pd' Fe' C9' 143.70(15)
C6' Pd' Fe' C9' -37.11(16)
N4' Pd' Fe' C7' 25.52(13)
N1' Pd' Fe' C7' -154.23(13)
Cl1' Pd' Fe' C7' 145(3)
C1' Pd' Fe' C7' -151.00(14)
C6' Pd' Fe' C7' 28.19(14)
N4' Pd' Fe' C10' -41.42(13)
N1' Pd' Fe' C10' 138.83(12)
Cl1' Pd' Fe' C10' 78(3)
C1' Pd' Fe' C10' 142.06(13)
C6' Pd' Fe' C10' -38.75(14)
N4' Pd' Fe' C2' 137.17(12)
N1' Pd' Fe' C2' -42.58(11)
Cl1' Pd' Fe' C2' -103(3)
C1' Pd' Fe' C2' -39.35(13)
C6' Pd' Fe' C2' 139.84(14)
N4' Pd' Fe' C5' -156.17(12)
N1' Pd' Fe' C5' 24.08(12)
Cl1' Pd' Fe' C5' -36(3)
C1' Pd' Fe' C5' 27.31(13)
C6' Pd' Fe' C5' -153.49(14)
N4' Pd' Fe' C6' -2.67(14)
N1' Pd' Fe' C6' 177.58(13)
Cl1' Pd' Fe' C6' 117(3)
C1' Pd' Fe' C6' -179.19(14)
N4' Pd' Fe' C1' 176.52(13)
N1' Pd' Fe' C1' -3.23(12)
Cl1' Pd' Fe' C1' -64(3)
C6' Pd' Fe' C1' 179.19(14)
N4' Pd' N1' C11' -123.4(4)
Cl1' Pd' N1' C11' 57.0(2)
C1' Pd' N1' C11' -126.8(3)
C6' Pd' N1' C11' -120.0(2)
Fe' Pd' N1' C11' -122.4(2)
N4' Pd' N1' C1' 3.5(5)
Cl1' Pd' N1' C1' -176.13(17)
C6' Pd' N1' C1' 6.8(2)
Fe' Pd' N1' C1' 4.41(16)
N1' Pd' N4' C6' 4.6(5)
Cl1' Pd' N4' C6' -175.79(19)
C1' Pd' N4' C6' 7.2(3)
Fe' Pd' N4' C6' 3.67(19)
N1' Pd' N4' C22' -124.8(4)
Cl1' Pd' N4' C22' 54.8(2)
C1' Pd' N4' C22' -122.2(2)
C6' Pd' N4' C22' -129.4(3)
Fe' Pd' N4' C22' -125.7(2)
C11' N1' C1' C5' 21.6(5)
Pd' N1' C1' C5' -98.9(3)
C11' N1' C1' C2' -163.4(3)
Pd' N1' C1' C2' 76.1(3)
C11' N1' C1' Fe' 113.9(3)
Pd' N1' C1' Fe' -6.6(2)
C11' N1' C1' Pd' 120.5(3)
C8' Fe' C1' N1' 144.6(5)
C4' Fe' C1' N1' -166.1(3)
C3' Fe' C1' N1' 149.9(3)
C9' Fe' C1' N1' -94.7(3)
C7' Fe' C1' N1' 56.6(4)
C10' Fe' C1' N1' -42.9(3)
C2' Fe' C1' N1' 112.3(3)
C5' Fe' C1' N1' -128.3(3)
C6' Fe' C1' N1' 6.7(3)
Pd' Fe' C1' N1' 5.9(2)
C8' Fe' C1' C5' -87.1(6)
C4' Fe' C1' C5' -37.84(19)
C3' Fe' C1' C5' -81.8(2)
C9' Fe' C1' C5' 33.6(3)
C7' Fe' C1' C5' -175.1(2)
C10' Fe' C1' C5' 85.4(2)
C2' Fe' C1' C5' -119.4(2)
C6' Fe' C1' C5' 135.00(19)
Pd' Fe' C1' C5' 134.15(19)
C8' Fe' C1' C2' 32.3(6)
C4' Fe' C1' C2' 81.58(19)
C3' Fe' C1' C2' 37.61(18)
C9' Fe' C1' C2' 153.0(2)
C7' Fe' C1' C2' -55.7(3)
C10' Fe' C1' C2' -155.18(18)
C5' Fe' C1' C2' 119.4(2)
C6' Fe' C1' C2' -105.59(19)
Pd' Fe' C1' C2' -106.44(17)
C8' Fe' C1' Pd' 138.8(5)
C4' Fe' C1' Pd' -171.99(13)
C3' Fe' C1' Pd' 144.05(13)
C9' Fe' C1' Pd' -100.6(2)
C7' Fe' C1' Pd' 50.7(2)
C10' Fe' C1' Pd' -48.74(15)
C2' Fe' C1' Pd' 106.44(17)
C5' Fe' C1' Pd' -134.15(19)
C6' Fe' C1' Pd' 0.85(15)
N4' Pd' C1' N1' -178.78(18)
Cl1' Pd' C1' N1' 5.1(2)
C6' Pd' C1' N1' -174.82(18)
Fe' Pd' C1' N1' -174.2(2)
N4' Pd' C1' C5' -53.8(3)
N1' Pd' C1' C5' 125.0(3)
Cl1' Pd' C1' C5' 130.0(2)
C6' Pd' C1' C5' -49.9(2)
Fe' Pd' C1' C5' -49.2(2)
N4' Pd' C1' C2' 58.6(2)
N1' Pd' C1' C2' -122.7(3)
Cl1' Pd' C1' C2' -117.60(17)
C6' Pd' C1' C2' 62.51(19)
Fe' Pd' C1' C2' 63.13(16)
N4' Pd' C1' Fe' -4.57(16)
N1' Pd' C1' Fe' 174.2(2)
Cl1' Pd' C1' Fe' 179.28(4)
C6' Pd' C1' Fe' -0.61(11)
N1' C1' C2' C3' -178.9(3)
C5' C1' C2' C3' -2.7(3)
Fe' C1' C2' C3' -60.2(2)
Pd' C1' C2' C3' -124.7(2)
N1' C1' C2' Fe' -118.7(3)
C5' C1' C2' Fe' 57.48(19)
Pd' C1' C2' Fe' -64.54(9)
C8' Fe' C2' C3' -52.2(2)
C4' Fe' C2' C3' 38.07(19)
C9' Fe' C2' C3' -10.6(5)
C7' Fe' C2' C3' -95.1(2)
C10' Fe' C2' C3' -178.2(3)
C5' Fe' C2' C3' 81.6(2)
C6' Fe' C2' C3' -138.34(19)
C1' Fe' C2' C3' 118.6(3)
Pd' Fe' C2' C3' 178.09(19)
C8' Fe' C2' C1' -170.82(17)
C4' Fe' C2' C1' -80.55(18)
C3' Fe' C2' C1' -118.6(3)
C9' Fe' C2' C1' -129.2(4)
C7' Fe' C2' C1' 146.25(17)
C10' Fe' C2' C1' 63.1(4)
C5' Fe' C2' C1' -37.06(16)
C6' Fe' C2' C1' 103.04(19)
Pd' Fe' C2' C1' 59.47(15)
C1' C2' C3' C4' 1.9(3)
Fe' C2' C3' C4' -59.9(2)
C1' C2' C3' Fe' 61.8(2)
C8' Fe' C3' C2' 140.7(2)
C4' Fe' C3' C2' -118.5(3)
C9' Fe' C3' C2' 176.16(19)
C7' Fe' C3' C2' 100.4(2)
C10' Fe' C3' C2' 177.8(4)
C5' Fe' C3' C2' -81.21(19)
C6' Fe' C3' C2' 78.6(3)
C1' Fe' C3' C2' -38.03(18)
Pd' Fe' C3' C2' -2.1(2)
C8' Fe' C3' C4' -100.8(2)
C9' Fe' C3' C4' -65.3(2)
C7' Fe' C3' C4' -141.03(19)
C10' Fe' C3' C4' -63.7(5)
C2' Fe' C3' C4' 118.5(3)
C5' Fe' C3' C4' 37.32(18)
C6' Fe' C3' C4' -162.8(2)
C1' Fe' C3' C4' 80.49(19)
Pd' Fe' C3' C4' 116.40(17)
C2' C3' C4' C5' -0.3(4)
Fe' C3' C4' C5' -60.8(2)
C2' C3' C4' Fe' 60.5(2)
C8' Fe' C4' C5' -153.0(2)
C3' Fe' C4' C5' 119.3(3)
C9' Fe' C4' C5' -112.0(2)
C7' Fe' C4' C5' 179.3(2)
C10' Fe' C4' C5' -81.5(2)
C2' Fe' C4' C5' 81.6(2)
C6' Fe' C4' C5' -112.7(6)
C1' Fe' C4' C5' 37.60(19)
Pd' Fe' C4' C5' 28.7(2)
C8' Fe' C4' C3' 87.7(2)
C9' Fe' C4' C3' 128.74(19)
C7' Fe' C4' C3' 60.0(3)
C10' Fe' C4' C3' 159.26(18)
C2' Fe' C4' C3' -37.67(18)
C5' Fe' C4' C3' -119.3(3)
C6' Fe' C4' C3' 128.1(6)
C1' Fe' C4' C3' -81.66(19)
Pd' Fe' C4' C3' -90.60(19)
C3' C4' C5' C1' -1.5(3)
Fe' C4' C5' C1' -61.5(2)
C3' C4' C5' Fe' 60.1(2)
N1' C1' C5' C4' 178.0(3)
C2' C1' C5' C4' 2.5(3)
Fe' C1' C5' C4' 59.6(2)
Pd' C1' C5' C4' 109.3(2)
N1' C1' C5' Fe' 118.5(3)
C2' C1' C5' Fe' -57.03(19)
Pd' C1' C5' Fe' 49.72(16)
C8' Fe' C5' C4' 40.9(3)
C3' Fe' C5' C4' -37.6(2)
C9' Fe' C5' C4' 79.6(2)
C7' Fe' C5' C4' -9(2)
C10' Fe' C5' C4' 123.2(2)
C2' Fe' C5' C4' -81.0(2)
C6' Fe' C5' C4' 161.1(2)
C1' Fe' C5' C4' -118.6(3)
Pd' Fe' C5' C4' -157.77(18)
C8' Fe' C5' C1' 159.5(2)
C4' Fe' C5' C1' 118.6(3)
C3' Fe' C5' C1' 80.96(19)
C9' Fe' C5' C1' -161.75(18)
C7' Fe' C5' C1' 110(2)
C10' Fe' C5' C1' -118.20(18)
C2' Fe' C5' C1' 37.63(17)
C6' Fe' C5' C1' -80.3(3)
Pd' Fe' C5' C1' -39.16(16)
C22' N4' C6' C7' 24.7(5)
Pd' N4' C6' C7' -96.7(3)
C22' N4' C6' C10' -161.2(3)
Pd' N4' C6' C10' 77.5(3)
C22' N4' C6' Fe' 115.8(3)
Pd' N4' C6' Fe' -5.5(3)
C22' N4' C6' Pd' 121.3(3)
C8' Fe' C6' N4' -166.1(3)
C4' Fe' C6' N4' 150.9(5)
C3' Fe' C6' N4' -94.8(3)
C9' Fe' C6' N4' 150.2(3)
C7' Fe' C6' N4' -127.8(4)
C10' Fe' C6' N4' 112.9(4)
C2' Fe' C6' N4' -45.1(3)
C5' Fe' C6' N4' 53.1(4)
C1' Fe' C6' N4' 4.0(4)
Pd' Fe' C6' N4' 4.9(2)
C8' Fe' C6' C7' -38.3(2)
C4' Fe' C6' C7' -81.3(7)
C3' Fe' C6' C7' 33.0(3)
C9' Fe' C6' C7' -82.0(2)
C10' Fe' C6' C7' -119.3(3)
C2' Fe' C6' C7' 82.7(2)
C5' Fe' C6' C7' -179.1(2)
C1' Fe' C6' C7' 131.8(2)
Pd' Fe' C6' C7' 132.7(2)
C8' Fe' C6' C10' 81.0(2)
C4' Fe' C6' C10' 38.0(7)
C3' Fe' C6' C10' 152.4(2)
C9' Fe' C6' C10' 37.31(19)
C7' Fe' C6' C10' 119.3(3)
C2' Fe' C6' C10' -157.97(18)
C5' Fe' C6' C10' -59.8(3)
C1' Fe' C6' C10' -108.84(19)
Pd' Fe' C6' C10' -107.99(18)
C8' Fe' C6' Pd' -170.96(15)
C4' Fe' C6' Pd' 146.0(6)
C3' Fe' C6' Pd' -99.7(2)
C9' Fe' C6' Pd' 145.30(14)
C7' Fe' C6' Pd' -132.7(2)
C10' Fe' C6' Pd' 107.99(18)
C2' Fe' C6' Pd' -49.98(14)
C5' Fe' C6' Pd' 48.2(2)
C1' Fe' C6' Pd' -0.85(15)
N1' Pd' C6' N4' -178.37(19)
Cl1' Pd' C6' N4' 5.6(2)
C1' Pd' C6' N4' -174.6(2)
Fe' Pd' C6' N4' -175.2(2)
N4' Pd' C6' C7' 125.4(4)
N1' Pd' C6' C7' -53.0(3)
Cl1' Pd' C6' C7' 130.9(2)
C1' Pd' C6' C7' -49.2(3)
Fe' Pd' C6' C7' -49.8(2)
N4' Pd' C6' C10' -122.2(3)
N1' Pd' C6' C10' 59.4(2)
Cl1' Pd' C6' C10' -116.63(18)
C1' Pd' C6' C10' 63.3(2)
Fe' Pd' C6' C10' 62.64(17)
N4' Pd' C6' Fe' 175.2(2)
N1' Pd' C6' Fe' -3.20(17)
Cl1' Pd' C6' Fe' -179.27(4)
C1' Pd' C6' Fe' 0.61(11)
N4' C6' C7' C8' 177.7(3)
C10' C6' C7' C8' 3.0(3)
Fe' C6' C7' C8' 60.1(2)
Pd' C6' C7' C8' 110.6(3)
N4' C6' C7' Fe' 117.6(3)
C10' C6' C7' Fe' -57.1(2)
Pd' C6' C7' Fe' 50.49(17)
C4' Fe' C7' C8' 44.3(3)
C3' Fe' C7' C8' 80.8(2)
C9' Fe' C7' C8' -37.2(2)
C10' Fe' C7' C8' -80.5(2)
C2' Fe' C7' C8' 123.5(2)
C5' Fe' C7' C8' 53(2)
C6' Fe' C7' C8' -118.0(3)
C1' Fe' C7' C8' 158.6(2)
Pd' Fe' C7' C8' -158.5(2)
C8' Fe' C7' C6' 118.0(3)
C4' Fe' C7' C6' 162.4(2)
C3' Fe' C7' C6' -161.13(19)
C9' Fe' C7' C6' 80.9(2)
C10' Fe' C7' C6' 37.58(18)
C2' Fe' C7' C6' -118.45(19)
C5' Fe' C7' C6' 171(2)
C1' Fe' C7' C6' -83.4(3)
Pd' Fe' C7' C6' -40.42(18)
C6' C7' C8' C9' -2.1(4)
Fe' C7' C8' C9' 60.0(2)
C6' C7' C8' Fe' -62.1(2)
C4' Fe' C8' C9' 89.7(2)
C3' Fe' C8' C9' 130.6(2)
C7' Fe' C8' C9' -119.8(3)
C10' Fe' C8' C9' -37.88(19)
C2' Fe' C8' C9' 161.52(18)
C5' Fe' C8' C9' 64.0(3)
C6' Fe' C8' C9' -81.8(2)
C1' Fe' C8' C9' 135.6(5)
Pd' Fe' C8' C9' -92.0(2)
C4' Fe' C8' C7' -150.5(2)
C3' Fe' C8' C7' -109.6(2)
C9' Fe' C8' C7' 119.8(3)
C10' Fe' C8' C7' 81.9(2)
C2' Fe' C8' C7' -78.7(2)
C5' Fe' C8' C7' -176.2(2)
C6' Fe' C8' C7' 38.0(2)
C1' Fe' C8' C7' -104.6(6)
Pd' Fe' C8' C7' 27.8(3)
C7' C8' C9' C10' 0.4(4)
Fe' C8' C9' C10' 60.5(2)
C7' C8' C9' Fe' -60.2(2)
C8' Fe' C9' C10' -118.2(3)
C4' Fe' C9' C10' 142.5(2)
C3' Fe' C9' C10' 179.22(19)
C7' Fe' C9' C10' -81.0(2)
C2' Fe' C9' C10' -172.8(4)
C5' Fe' C9' C10' 102.5(2)
C6' Fe' C9' C10' -37.7(2)
C1' Fe' C9' C10' 80.1(3)
Pd' Fe' C9' C10' -2.5(2)
C4' Fe' C9' C8' -99.3(2)
C3' Fe' C9' C8' -62.5(2)
C7' Fe' C9' C8' 37.2(2)
C10' Fe' C9' C8' 118.2(3)
C2' Fe' C9' C8' -54.5(5)
C5' Fe' C9' C8' -139.26(19)
C6' Fe' C9' C8' 80.6(2)
C1' Fe' C9' C8' -161.7(2)
Pd' Fe' C9' C8' 115.72(18)
C8' C9' C10' C6' 1.5(4)
Fe' C9' C10' C6' 61.4(2)
C8' C9' C10' Fe' -59.9(2)
N4' C6' C10' C9' -178.3(3)
C7' C6' C10' C9' -2.8(3)
Fe' C6' C10' C9' -59.9(2)
Pd' C6' C10' C9' -123.8(2)
N4' C6' C10' Fe' -118.4(3)
C7' C6' C10' Fe' 57.1(2)
Pd' C6' C10' Fe' -63.85(10)
C8' Fe' C10' C9' 38.1(2)
C4' Fe' C10' C9' -51.1(3)
C3' Fe' C10' C9' -2.2(5)
C7' Fe' C10' C9' 81.9(2)
C2' Fe' C10' C9' 174.1(3)
C5' Fe' C10' C9' -95.5(2)
C6' Fe' C10' C9' 119.2(3)
C1' Fe' C10' C9' -139.9(2)
Pd' Fe' C10' C9' 177.8(2)
C8' Fe' C10' C6' -81.1(2)
C4' Fe' C10' C6' -170.34(18)
C3' Fe' C10' C6' -121.4(4)
C9' Fe' C10' C6' -119.2(3)
C7' Fe' C10' C6' -37.28(18)
C2' Fe' C10' C6' 54.9(4)
C5' Fe' C10' C6' 145.31(18)
C1' Fe' C10' C6' 100.8(2)
Pd' Fe' C10' C6' 58.55(16)
C13' N3' C11' N2' 0.4(3)
C14' N3' C11' N2' -177.0(2)
C13' N3' C11' N1' 174.8(2)
C14' N3' C11' N1' -2.5(4)
C12' N2' C11' N3' -0.1(3)
C19' N2' C11' N3' 175.3(3)
C12' N2' C11' N1' -173.8(3)
C19' N2' C11' N1' 1.6(5)
C1' N1' C11' N3' 121.1(3)
Pd' N1' C11' N3' -130.9(2)
C1' N1' C11' N2' -65.9(4)
Pd' N1' C11' N2' 42.0(4)
C11' N2' C12' C13' -0.1(3)
C19' N2' C12' C13' -175.4(3)
C11' N2' C12' C18' -179.8(3)
C19' N2' C12' C18' 4.9(5)
N2' C12' C13' N3' 0.4(3)
C18' C12' C13' N3' -180.0(3)
N2' C12' C13' C17' -179.7(3)
C18' C12' C13' C17' 0.0(6)
C11' N3' C13' C12' -0.4(3)
C14' N3' C13' C12' 176.9(3)
C11' N3' C13' C17' 179.6(3)
C14' N3' C13' C17' -3.0(4)
C11' N3' C14' C15' -65.2(4)
C13' N3' C14' C15' 117.9(3)
C11' N3' C14' C16' 61.5(4)
C13' N3' C14' C16' -115.4(3)
C11' N2' C19' C20' 121.9(3)
C12' N2' C19' C20' -63.5(4)
C11' N2' C19' C21' -110.5(3)
C12' N2' C19' C21' 64.1(4)
C23' N5' C22' N6' 0.5(4)
C25' N5' C22' N6' 178.8(3)
C23' N5' C22' N4' 174.3(3)
C25' N5' C22' N4' -7.5(5)
C24' N6' C22' N5' -0.1(4)
C30' N6' C22' N5' 176.1(3)
C24' N6' C22' N4' -173.0(3)
C30' N6' C22' N4' 3.2(6)
C6' N4' C22' N5' 122.5(3)
Pd' N4' C22' N5' -127.6(3)
C6' N4' C22' N6' -65.4(5)
Pd' N4' C22' N6' 44.5(4)
C22' N5' C23' C24' -0.6(4)
C25' N5' C23' C24' -179.0(3)
C22' N5' C23' C28' 175.7(3)
C25' N5' C23' C28' -2.6(5)
N5' C23' C24' N6' 0.5(4)
C28' C23' C24' N6' -175.5(4)
N5' C23' C24' C29' -178.9(4)
C28' C23' C24' C29' 5.1(7)
C22' N6' C24' C23' -0.3(4)
C30' N6' C24' C23' -176.4(3)
C22' N6' C24' C29' 179.2(4)
C30' N6' C24' C29' 3.0(6)
C22' N5' C25' C27' -72.2(4)
C23' N5' C25' C27' 105.8(4)
C22' N5' C25' C26' 56.2(5)
C23' N5' C25' C26' -125.7(4)
C22' N6' C30' C32' 120.9(4)
C24' N6' C30' C32' -63.5(5)
C22' N6' C30' C31' -110.6(4)
C24' N6' C30' C31' 64.9(5)

loop_
_platon_squeeze_void_nr
_platon_squeeze_void_average_x
_platon_squeeze_void_average_y
_platon_squeeze_void_average_z
_platon_squeeze_void_volume
_platon_squeeze_void_count_electrons
_platon_squeeze_void_content
1 -0.025 0.000 0.000 187 41 ' '
